data_7157414
loop_
_publ_author_name
'Morishita, Yohei'
'Sonohara, Terutaka'
'Taniguchi, Tohru'
'Adachi, Kiyohiro'
'Fujita, Makoto'
'Asai, Teigo'

_publ_section_title
;
 Synthetic-biology-based discovery of a fungal macrolide from Macrophomina
 phaseolina.
;
_journal_issue 15
_journal_name_full 'Organic &amp; biomolecular chemistry'
_journal_page_first 2813
_journal_page_last 2816
_journal_paper_doi 10.1039/d0ob00519c
_journal_volume 18
_journal_year 2020
_chemical_absolute_configuration ad
_chemical_formula_moiety 'C72 H48 Cl12 N24 Zn6, 2.84(C12 H20 O3)'
_chemical_formula_sum 'C106.12 H104.87 Cl12 N24 O8.53 Zn6'
_chemical_formula_weight 2670.54
_chemical_name_systematic 'phaseolide A-CS'
_space_group_crystal_system monoclinic
_space_group_IT_number 5
_space_group_name_Hall 'C 2y'
_space_group_name_H-M_alt 'C 1 2 1'
_atom_sites_solution_hydrogens geom
_atom_sites_solution_primary dual
_audit_creation_date 2020-01-30
_audit_creation_method
;
Olex2 1.2
(compiled May 18 2018 14:05:52 for OlexSys, GUI svn.r5506)
;
_audit_update_record
;
2020-03-05 deposited with the CCDC.	2020-03-19 downloaded from the CCDC.
;
_cell_angle_alpha 90
_cell_angle_beta 102.5540(10)
_cell_angle_gamma 90
_cell_formula_units_Z 4
_cell_length_a 34.1049(3)
_cell_length_b 14.43110(10)
_cell_length_c 31.2664(2)
_cell_measurement_reflns_used 60447
_cell_measurement_temperature 100.00(10)
_cell_measurement_theta_max 76.0310
_cell_measurement_theta_min 2.8600
_cell_volume 15020.5(2)
_computing_cell_refinement 'CrysAlisPro 1.171.40.22a (Rigaku OD, 2018)'
_computing_data_collection 'CrysAlisPro 1.171.40.22a (Rigaku OD, 2018)'
_computing_data_reduction 'CrysAlisPro 1.171.40.22a (Rigaku OD, 2018)'
_computing_molecular_graphics 'Olex2 (Dolomanov et al., 2009)'
_computing_publication_material 'Olex2 (Dolomanov et al., 2009)'
_computing_structure_refinement 'ShelXL (Sheldrick, 2015)'
_diffrn_ambient_environment N~2~
_diffrn_ambient_temperature 100.00(10)
_diffrn_detector 'CCD plate'
_diffrn_detector_type HyPix
_diffrn_measured_fraction_theta_full 0.999
_diffrn_measured_fraction_theta_max 0.987
_diffrn_measurement_details
;
List of Runs (angles in degrees, time in seconds):

  # Type    Start    End  Width  t~exp~   \w     \q     \k     \f   Frames
#--------------------------------------------------------------------------
  1  \w     32.00 120.00   0.50    0.85    --   47.95  60.00   1.00  176
  2  \w     71.00 120.00   0.50    0.85    --   47.95 125.00  60.00   98
  3  \w     55.00 142.00   0.50    3.08    --   70.50  60.00   1.00  174
  4  \w     71.00 143.00   0.50    3.08    --   70.50 125.00 -90.00  144
  5  \w     57.00 144.00   0.50    3.08    --   70.50  38.00-120.00  174
  6  \w     36.00 121.00   0.50    0.85    --   47.95  38.00 -30.00  170
  7  \w     48.00 143.00   0.50    3.08    --   70.50  77.00-120.00  190
  8  \w     -1.00  87.00   0.50    3.08    --   70.50 -60.00-138.00  176
  9  \w    -24.00  64.00   0.50    0.85    --   47.95 -60.00-138.00  176
 10  \w    -64.00  24.00   0.50    0.85    --  -47.95  60.00   1.00  176
 11  \w    -60.00  25.00   0.50    0.85    --  -47.95  38.00 150.00  170
 12  \w    -93.00 -33.00   0.50    3.08    -- -106.00  38.00   0.00  120
 13  \w    -93.00 -33.00   0.50    3.08    -- -106.00  38.00-150.00  120
 14  \w   -120.00 -32.00   0.50    0.85    --  -47.95 -60.00-138.00  176
 15  \w   -122.00 -34.00   0.50    3.08    -- -106.00  60.00   1.00  176
 16  \w   -117.00 -33.00   0.50    3.08    -- -106.00 125.00   0.00  168
 17  \w   -117.00 -33.00   0.50    3.08    -- -106.00  57.00-150.00  168
 18  \w   -121.00 -36.00   0.50    0.85    --  -47.95 -38.00   0.00  170
 19  \w   -129.00 -33.00   0.50    3.08    -- -106.00  77.00  90.00  192
 20  \w   -120.00 -76.00   0.50    0.85    --  -47.95 -77.00 150.00   88
 21  \w   -177.00 -93.00   0.50    3.08    -- -106.00 -19.00  90.00  168
 22  \w   -177.00 -83.00   0.50    3.08    -- -106.00 -77.00 -90.00  188
 23  \w   -177.00 -90.00   0.50    3.08    -- -106.00 -60.00-138.00  174
 24  \w   -177.00 -91.00   0.50    3.08    -- -106.00 -57.00 -90.00  172
 25  \w   -177.00 -93.00   0.50    3.08    -- -106.00 -19.00  30.00  168
 26  \w   -177.00 -91.00   0.50    3.08    -- -106.00 -57.00-120.00  172
 27  \w   -177.00 -91.00   0.50    3.08    -- -106.00 -57.00 -60.00  172
 28  \w   -177.00 -91.00   0.50    3.08    -- -106.00 -57.00  90.00  172
 29  \w   -177.00 -93.00   0.50    3.08    -- -106.00 -19.00 120.00  168
 30  \w   -177.00 -93.00   0.50    3.08    -- -106.00 -19.00 -30.00  168
 31  \w   -177.00 -93.00   0.50    3.08    -- -106.00 -19.00 -60.00  168
 32  \w   -177.00 -83.00   0.50    3.08    -- -106.00 -99.00 -60.00  188
;
_diffrn_measurement_device 'four-circle diffractometer'
_diffrn_measurement_device_type 'XtaLAB Synergy, Single source at offset/far, HyPix'
_diffrn_measurement_method '\w scans'
_diffrn_orient_matrix_type 'CrysAlisPro convention (1999,Acta A55,543-557)'
_diffrn_orient_matrix_UB_11 0.0119773000
_diffrn_orient_matrix_UB_12 -0.0082587000
_diffrn_orient_matrix_UB_13 -0.0445873000
_diffrn_orient_matrix_UB_21 -0.0303466000
_diffrn_orient_matrix_UB_22 -0.0796128000
_diffrn_orient_matrix_UB_23 -0.0129425000
_diffrn_orient_matrix_UB_31 -0.0328346000
_diffrn_orient_matrix_UB_32 0.0706573000
_diffrn_orient_matrix_UB_33 -0.0197788000
_diffrn_radiation_monochromator mirror
_diffrn_radiation_probe x-ray
_diffrn_radiation_type CuK\a
_diffrn_radiation_wavelength 1.54184
_diffrn_reflns_av_R_equivalents 0.0302
_diffrn_reflns_av_unetI/netI 0.0227
_diffrn_reflns_Laue_measured_fraction_full 0.999
_diffrn_reflns_Laue_measured_fraction_max 0.987
_diffrn_reflns_limit_h_max 42
_diffrn_reflns_limit_h_min -42
_diffrn_reflns_limit_k_max 18
_diffrn_reflns_limit_k_min -18
_diffrn_reflns_limit_l_max 39
_diffrn_reflns_limit_l_min -39
_diffrn_reflns_number 142970
_diffrn_reflns_point_group_measured_fraction_full 0.998
_diffrn_reflns_point_group_measured_fraction_max 0.973
_diffrn_reflns_theta_full 67.684
_diffrn_reflns_theta_max 76.637
_diffrn_reflns_theta_min 2.896
_diffrn_source 'micro-focus sealed X-ray tube'
_diffrn_source_type 'PhotonJet (Cu) X-ray Source'
_exptl_absorpt_coefficient_mu 3.435
_exptl_absorpt_correction_T_max 0.978
_exptl_absorpt_correction_T_min 0.501
_exptl_absorpt_correction_type gaussian
_exptl_absorpt_process_details
;
CrysAlisPro 1.171.40.22a (Rigaku Oxford Diffraction, 2018)
Numerical absorption correction based on gaussian integration over
			a multifaceted crystal model
Empirical absorption correction using spherical harmonics,
 implemented in SCALE3 ABSPACK scaling algorithm.
;
_exptl_crystal_colour yellow
_exptl_crystal_colour_primary yellow
_exptl_crystal_density_diffrn 1.181
_exptl_crystal_description block
_exptl_crystal_F_000 5447
_exptl_crystal_size_max 0.266
_exptl_crystal_size_mid 0.113
_exptl_crystal_size_min 0.068
_refine_diff_density_max 0.693
_refine_diff_density_min -0.523
_refine_diff_density_rms 0.121
_refine_ls_abs_structure_details
;
 Flack x determined using 11026 quotients [(I+)-(I-)]/[(I+)+(I-)]
 (Parsons, Flack and Wagner, Acta Cryst. B69 (2013) 249-259).
;
_refine_ls_abs_structure_Flack 0.054(8)
_refine_ls_extinction_method none
_refine_ls_goodness_of_fit_ref 1.044
_refine_ls_hydrogen_treatment constr
_refine_ls_matrix_type full
_refine_ls_number_parameters 2118
_refine_ls_number_reflns 30777
_refine_ls_number_restraints 1198
_refine_ls_restrained_S_all 1.053
_refine_ls_R_factor_all 0.0641
_refine_ls_R_factor_gt 0.0572
_refine_ls_shift/su_max 0.001
_refine_ls_shift/su_mean 0.000
_refine_ls_structure_factor_coef Fsqd
_refine_ls_weighting_details 'w=1/[\s^2^(Fo^2^)+(0.1291P)^2^+3.7361P] where P=(Fo^2^+2Fc^2^)/3'
_refine_ls_weighting_scheme calc
_refine_ls_wR_factor_gt 0.1681
_refine_ls_wR_factor_ref 0.1757
_reflns_Friedel_coverage 0.894
_reflns_Friedel_fraction_full 0.996
_reflns_Friedel_fraction_max 0.958
_reflns_number_gt 26482
_reflns_number_total 30777
_reflns_threshold_expression 'I > 2\s(I)'
_cod_data_source_file d0ob00519c2.cif
_cod_data_source_block mpml1
_cod_depositor_comments 'Adding full bibliography for 7157414.cif.'
_cod_database_code 7157414
_shelx_shelxl_version_number 2018/3
_chemical_oxdiff_formula Zn6Cl12C72H48N24
_shelx_space_group_comment
;
The symmetry employed for this shelxl refinement is uniquely defined
by the following loop, which should always be used as a source of
symmetry information in preference to the above space-group names.
They are only intended as comments.
;
_shelx_estimated_absorpt_t_max 0.800
_shelx_estimated_absorpt_t_min 0.462
_reflns_odcompleteness_completeness 99.96
_reflns_odcompleteness_iscentric 1
_reflns_odcompleteness_theta 58.86
_olex2_refinement_description
;
1. Fixed Uiso
 At 1.2 times of:
  All C(H) groups, All C(H,H) groups
 At 1.5 times of:
  All C(H,H,H) groups, All O(H) groups
2. Uiso/Uaniso restraints and constraints
C1G \\sim C2G \\sim C3G \\sim C4G \\sim C5G \\sim C6G \\sim C7G \\sim O8G \\sim
C9G \\sim C10G \\sim C11G \\sim C12G \\sim O13G \\sim O14G \\sim C15G: within
1.7A with sigma of 0.04 and sigma for terminal atoms of 0.08
C1J \\sim C2J \\sim C3J \\sim C4J \\sim C5J \\sim C6J \\sim C7J \\sim O8J \\sim
C9J \\sim C10J \\sim C11J \\sim C12J \\sim O13J \\sim O14J \\sim C15J: within
1.7A with sigma of 0.04 and sigma for terminal atoms of 0.08
C1K \\sim C2K \\sim C3K \\sim C4K \\sim C5K \\sim C6K \\sim C7K \\sim O8K \\sim
C9K \\sim C10K \\sim C11K \\sim C12K \\sim O13K \\sim O14K \\sim C15K: within
1.7A with sigma of 0.04 and sigma for terminal atoms of 0.08
C1L \\sim C2L \\sim C3L \\sim C4L \\sim C5L \\sim C6L \\sim C7L \\sim O8L \\sim
C9L \\sim C10L \\sim C11L \\sim C12L \\sim O13L \\sim O14L \\sim C15L: within
1.7A with sigma of 0.04 and sigma for terminal atoms of 0.08
C1M \\sim C2M \\sim C3M \\sim C4M \\sim C5M \\sim C6M \\sim C7M \\sim O8M \\sim
C9M \\sim C10M \\sim C11M \\sim C12M \\sim O13M \\sim O14M \\sim C15M: within
1.7A with sigma of 0.04 and sigma for terminal atoms of 0.08
C1H \\sim C2H \\sim C3H \\sim C4H \\sim C5H \\sim C6H \\sim C7H \\sim O8H \\sim
C9H \\sim C10H \\sim C11H \\sim C12H \\sim O13H \\sim O14H \\sim C15H: within
1.7A with sigma of 0.04 and sigma for terminal atoms of 0.08
C1I \\sim C2I \\sim C3I \\sim C4I \\sim C5I \\sim C6I \\sim C7I \\sim O8I \\sim
C9I \\sim C10I \\sim C11I \\sim C12I \\sim O13I \\sim O14I \\sim C15I: within
1.7A with sigma of 0.04 and sigma for terminal atoms of 0.08
N411 \\sim C412 \\sim C413 \\sim C414 \\sim C415 \\sim C416: within 1.7A with
sigma of 0.04 and sigma for terminal atoms of 0.08
N221 \\sim C222 \\sim C223 \\sim C224 \\sim C225 \\sim C226: within 1.7A with
sigma of 0.04 and sigma for terminal atoms of 0.08
3. Same fragment restrains
{C1H, C2H, C3H, C4H, C5H, C6H, C7H, O8H, C9H, C10H, C11H, C12H, O13H, O14H,
C15H} sigma for 1-2: 0.02, 1-3: 0.04
as
{C1K, C2K, C3K, C4K, C5K, C6K, C7K, O8K, C9K, C10K, C11K, C12K, O13K, O14K,
C15K}
{C1H, C2H, C3H, C4H, C5H, C6H, C7H, O8H, C9H, C10H, C11H, C12H, O13H, O14H,
C15H} sigma for 1-2: 0.02, 1-3: 0.04
as
{C1J, C2J, C3J, C4J, C5J, C6J, C7J, O8J, C9J, C10J, C11J, C12J, O13J, O14J,
C15J}
{C1H, C2H, C3H, C4H, C5H, C6H, C7H, O8H, C9H, C10H, C11H, C12H, O13H, O14H,
C15H} sigma for 1-2: 0.02, 1-3: 0.04
as
{C1I, C2I, C3I, C4I, C5I, C6I, C7I, O8I, C9I, C10I, C11I, C12I, O13I, O14I,
C15I}
{C1H, C2H, C3H, C4H, C5H, C6H, C7H, O8H, C9H, C10H, C11H, C12H, O13H, O14H,
C15H} sigma for 1-2: 0.02, 1-3: 0.04
as
{C1M, C2M, C3M, C4M, C5M, C6M, C7M, O8M, C9M, C10M, C11M, C12M, O13M, O14M,
C15M}
{C1H, C2H, C3H, C4H, C5H, C6H, C7H, O8H, C9H, C10H, C11H, C12H, O13H, O14H,
C15H} sigma for 1-2: 0.02, 1-3: 0.04
as
{C1L, C2L, C3L, C4L, C5L, C6L, C7L, O8L, C9L, C10L, C11L, C12L, O13L, O14L,
C15L}
4. Others
 Sof(Cl33)=Sof(Cl34)=Sof(Zn2A)=1-FVAR(1)
 Sof(Cl31)=Sof(Zn31)=Sof(Cl32)=FVAR(1)
 Sof(Cl53)=Sof(Cl54)=Sof(Zn4A)=1-FVAR(2)
 Sof(Cl51)=Sof(Zn51)=Sof(Cl52)=FVAR(2)
 Sof(Cl13)=Sof(Cl14)=Sof(Zn0A)=1-FVAR(3)
 Sof(Cl11)=Sof(Zn11)=Sof(Cl12)=FVAR(3)
 Sof(C1M)=Sof(H1M)=Sof(C2M)=Sof(H2MA)=Sof(H2MB)=Sof(C3M)=Sof(H3MA)=Sof(H3MB)=
 Sof(C4M)=Sof(H4MA)=Sof(H4MB)=Sof(C5M)=Sof(H5MA)=Sof(H5MB)=Sof(C6M)=Sof(H6MA)=
 Sof(H6MB)=Sof(C7M)=Sof(O8M)=Sof(C9M)=Sof(H9M)=Sof(C10M)=Sof(H10K)=Sof(H10L)=
 Sof(C11M)=Sof(H11M)=Sof(C12M)=Sof(H12M)=Sof(O13M)=Sof(H13M)=Sof(O14M)=
 Sof(C15M)=Sof(H15P)=Sof(H15Q)=Sof(H15R)=0.5*(1-FVAR(5))
 Sof(C1H)=Sof(H1H)=Sof(C2H)=Sof(H2HA)=Sof(H2HB)=Sof(C3H)=Sof(H3HA)=Sof(H3HB)=
 Sof(C4H)=Sof(H4HA)=Sof(H4HB)=Sof(C5H)=Sof(H5HA)=Sof(H5HB)=Sof(C6H)=Sof(H6HA)=
 Sof(H6HB)=Sof(C7H)=Sof(O8H)=Sof(C9H)=Sof(H9H)=Sof(C10H)=Sof(H10A)=Sof(H10B)=
 Sof(C11H)=Sof(H11H)=Sof(C12H)=Sof(H12H)=Sof(O13H)=Sof(H13H)=Sof(O14H)=
 Sof(C15H)=Sof(H15A)=Sof(H15B)=Sof(H15C)=FVAR(4)
 Sof(C1J)=Sof(H1J)=Sof(C2J)=Sof(H2JA)=Sof(H2JB)=Sof(C3J)=Sof(H3JA)=Sof(H3JB)=
 Sof(C4J)=Sof(H4JA)=Sof(H4JB)=Sof(C5J)=Sof(H5JA)=Sof(H5JB)=Sof(C6J)=Sof(H6JA)=
 Sof(H6JB)=Sof(C7J)=Sof(O8J)=Sof(C9J)=Sof(H9J)=Sof(C10J)=Sof(H10G)=Sof(H10H)=
 Sof(C11J)=Sof(H11J)=Sof(C12J)=Sof(H12J)=Sof(O13J)=Sof(H13J)=Sof(O14J)=
 Sof(C15J)=Sof(H15J)=Sof(H15K)=Sof(H15L)=FVAR(5)
 Sof(C1G)=Sof(H1G)=Sof(C2G)=Sof(H2GA)=Sof(H2GB)=Sof(C3G)=Sof(H3GA)=Sof(H3GB)=
 Sof(C4G)=Sof(H4GA)=Sof(H4GB)=Sof(C5G)=Sof(H5GA)=Sof(H5GB)=Sof(C6G)=Sof(H6GA)=
 Sof(H6GB)=Sof(C7G)=Sof(O8G)=Sof(C9G)=Sof(H9G)=Sof(C10G)=Sof(H10C)=Sof(H10D)=
 Sof(C11G)=Sof(H11G)=Sof(C12G)=Sof(H12G)=Sof(O13G)=Sof(H13G)=Sof(O14G)=
 Sof(C15G)=Sof(H15D)=Sof(H15E)=Sof(H15F)=FVAR(6)
 Sof(Cl23)=Sof(Cl24)=Sof(Zn1A)=1-FVAR(7)
 Sof(Zn21)=Sof(Cl21)=Sof(Cl22)=FVAR(7)
 Sof(Cl43)=Sof(Cl44)=Sof(Zn3A)=1-FVAR(8)
 Sof(Zn41)=Sof(Cl41)=Sof(Cl42)=FVAR(8)
 Sof(C1K)=Sof(H1K)=Sof(C2K)=Sof(H2KA)=Sof(H2KB)=Sof(C3K)=Sof(H3KA)=Sof(H3KB)=
 Sof(C4K)=Sof(H4KA)=Sof(H4KB)=Sof(C5K)=Sof(H5KA)=Sof(H5KB)=Sof(C6K)=Sof(H6KA)=
 Sof(H6KB)=Sof(C7K)=Sof(O8K)=Sof(C9K)=Sof(H9K)=Sof(C10K)=Sof(H10E)=Sof(H10F)=
 Sof(C11K)=Sof(H11K)=Sof(C12K)=Sof(H12K)=Sof(O13K)=Sof(H13K)=Sof(O14K)=
 Sof(C15K)=Sof(H15G)=Sof(H15H)=Sof(H15I)=FVAR(9)
 Sof(C1L)=Sof(H1L)=Sof(C2L)=Sof(H2LA)=Sof(H2LB)=Sof(C3L)=Sof(H3LA)=Sof(H3LB)=
 Sof(C4L)=Sof(H4LA)=Sof(H4LB)=Sof(C5L)=Sof(H5LA)=Sof(H5LB)=Sof(C6L)=Sof(H6LA)=
 Sof(H6LB)=Sof(C7L)=Sof(O8L)=Sof(C9L)=Sof(H9L)=Sof(C10L)=Sof(H10M)=Sof(H10N)=
 Sof(C11L)=Sof(H11L)=Sof(C12L)=Sof(H12L)=Sof(O13L)=Sof(H13L)=Sof(O14L)=
 Sof(C15L)=Sof(H15S)=Sof(H15T)=Sof(H15U)=FVAR(10)
 Sof(C1I)=Sof(H1I)=Sof(C2I)=Sof(H2IA)=Sof(H2IB)=Sof(C3I)=Sof(H3IA)=Sof(H3IB)=
 Sof(C4I)=Sof(H4IA)=Sof(H4IB)=Sof(C5I)=Sof(H5IA)=Sof(H5IB)=Sof(C6I)=Sof(H6IA)=
 Sof(H6IB)=Sof(C7I)=Sof(O8I)=Sof(C9I)=Sof(H9I)=Sof(C10I)=Sof(H10I)=Sof(H10J)=
 Sof(C11I)=Sof(H11I)=Sof(C12I)=Sof(H12I)=Sof(O13I)=Sof(H13I)=Sof(O14I)=
 Sof(C15I)=Sof(H15M)=Sof(H15N)=Sof(H15O)=FVAR(11)
5.a Ternary CH refined with riding coordinates:
 C1H(H1H), C9H(H9H), C1G(H1G), C9G(H9G), C1K(H1K), C9K(H9K), C1J(H1J),
 C9J(H9J), C1I(H1I), C9I(H9I), C1M(H1M), C9M(H9M), C1L(H1L), C9L(H9L)
5.b Secondary CH2 refined with riding coordinates:
 C2H(H2HA,H2HB), C3H(H3HA,H3HB), C4H(H4HA,H4HB), C5H(H5HA,H5HB), C6H(H6HA,
 H6HB), C10H(H10A,H10B), C2G(H2GA,H2GB), C3G(H3GA,H3GB), C4G(H4GA,H4GB),
 C5G(H5GA,H5GB), C6G(H6GA,H6GB), C10G(H10C,H10D), C2K(H2KA,H2KB), C3K(H3KA,
 H3KB), C4K(H4KA,H4KB), C5K(H5KA,H5KB), C6K(H6KA,H6KB), C10K(H10E,H10F),
 C2J(H2JA,H2JB), C3J(H3JA,H3JB), C4J(H4JA,H4JB), C5J(H5JA,H5JB), C6J(H6JA,H6JB),
  C10J(H10G,H10H), C2I(H2IA,H2IB), C3I(H3IA,H3IB), C4I(H4IA,H4IB), C5I(H5IA,
 H5IB), C6I(H6IA,H6IB), C10I(H10I,H10J), C2M(H2MA,H2MB), C3M(H3MA,H3MB),
 C4M(H4MA,H4MB), C5M(H5MA,H5MB), C6M(H6MA,H6MB), C10M(H10K,H10L), C2L(H2LA,
 H2LB), C3L(H3LA,H3LB), C4L(H4LA,H4LB), C5L(H5LA,H5LB), C6L(H6LA,H6LB),
 C10L(H10M,H10N)
5.c Me refined with riding coordinates:
 C15H(H15A,H15B,H15C), C15G(H15D,H15E,H15F), C15K(H15G,H15H,H15I), C15J(H15J,
 H15K,H15L), C15I(H15M,H15N,H15O), C15M(H15P,H15Q,H15R), C15L(H15S,H15T,H15U)
5.d Aromatic/amide H refined with riding coordinates:
 C102(H102), C103(H103), C105(H105), C106(H106), C112(H112), C113(H113),
 C115(H115), C116(H116), C122(H122), C123(H123), C125(H125), C126(H126),
 C202(H202), C203(H203), C205(H205), C206(H206), C212(H212), C213(H213),
 C215(H215), C216(H216), C222(H222), C223(H223), C225(H225), C226(H226),
 C302(H302), C303(H303), C305(H305), C306(H306), C312(H312), C313(H313),
 C315(H315), C316(H316), C322(H322), C323(H323), C325(H325), C326(H326),
 C402(H402), C403(H403), C405(H405), C406(H406), C412(H412), C413(H413),
 C415(H415), C416(H416), C422(H422), C423(H423), C425(H425), C426(H426),
 C11H(H11H), C12H(H12H), C11G(H11G), C12G(H12G), C11K(H11K), C12K(H12K),
 C11J(H11J), C12J(H12J), C11I(H11I), C12I(H12I), C11M(H11M), C12M(H12M),
 C11L(H11L), C12L(H12L)
5.e Tetrahedral OH refined with riding coordinates:
 O13H(H13H), O13G(H13G), O13K(H13K), O13J(H13J), O13I(H13I), O13M(H13M),
 O13L(H13L)
;
_olex2_submission_special_instructions 'No special instructions were received'
_oxdiff_exptl_absorpt_empirical_details
;
Empirical correction (ABSPACK) includes:
- Absorption correction using spherical harmonics
- Frame scaling
- Detector area scaling
- B-factor correction
;
_oxdiff_exptl_absorpt_empirical_full_max 1.292
_oxdiff_exptl_absorpt_empirical_full_min 0.725

loop_
_space_group_symop_operation_xyz
'x, y, z'
'-x, y, -z'
'x+1/2, y+1/2, z'
'-x+1/2, y+1/2, -z'

loop_
_atom_site_label
_atom_site_type_symbol
_atom_site_fract_x
_atom_site_fract_y
_atom_site_fract_z
_atom_site_U_iso_or_equiv
_atom_site_adp_type
_atom_site_occupancy
_atom_site_site_symmetry_order
_atom_site_calc_flag
_atom_site_refinement_flags_posn
_atom_site_refinement_flags_adp
_atom_site_refinement_flags_occupancy
_atom_site_disorder_assembly
_atom_site_disorder_group
Cl11 Cl 0.4694(6) 1.4150(11) 0.6256(5) 0.096(3) Uani 0.53(4) 1 d . . P A 1
Zn11 Zn 0.4195(3) 1.3884(10) 0.6575(5) 0.073(2) Uani 0.53(4) 1 d . . P A 1
Cl12 Cl 0.3815(5) 1.4902(8) 0.6835(7) 0.101(4) Uani 0.53(4) 1 d . . P A 1
Cl13 Cl 0.4792(6) 1.4014(14) 0.6321(5) 0.092(3) Uani 0.47(4) 1 d . . P A 2
Cl14 Cl 0.3879(5) 1.4879(7) 0.6749(4) 0.080(3) Uani 0.47(4) 1 d . . P A 2
Zn21 Zn 0.6138(5) 0.8746(10) 0.3186(9) 0.070(4) Uani 0.32(4) 1 d . . P B 1
Cl21 Cl 0.6365(3) 0.8884(11) 0.2490(6) 0.079(4) Uani 0.32(4) 1 d . . P B 1
Cl22 Cl 0.6058(7) 0.9915(14) 0.3504(10) 0.175(12) Uani 0.32(4) 1 d . . P B 1
Cl23 Cl 0.6366(3) 0.8609(14) 0.2509(3) 0.129(3) Uani 0.68(4) 1 d . . P B 2
Cl24 Cl 0.6016(3) 1.0003(4) 0.34501(18) 0.089(2) Uani 0.68(4) 1 d . . P B 2
Cl31 Cl 0.32414(19) 0.5432(2) 0.51334(14) 0.1002(18) Uani 0.579(6) 1 d . . P C 1
Zn31 Zn 0.29686(9) 0.59279(12) 0.44669(9) 0.0665(7) Uani 0.579(6) 1 d . . P C 1
Cl32 Cl 0.23867(13) 0.5431(3) 0.4081(3) 0.113(2) Uani 0.579(6) 1 d . . P C 1
Cl33 Cl 0.3614(3) 0.5759(4) 0.5366(3) 0.131(3) Uani 0.421(6) 1 d . . P C 2
Cl34 Cl 0.2626(3) 0.5251(4) 0.4486(4) 0.147(5) Uani 0.421(6) 1 d . . P C 2
Zn41 Zn 0.4242(6) 0.1118(7) 0.1510(3) 0.114(6) Uani 0.28(3) 1 d . . P D 1
Cl41 Cl 0.4795(10) 0.089(2) 0.1281(9) 0.152(11) Uani 0.28(3) 1 d . . P D 1
Cl42 Cl 0.3869(12) -0.0013(15) 0.1761(8) 0.096(7) Uani 0.28(3) 1 d . . P D 1
Cl43 Cl 0.4852(2) 0.1012(5) 0.12435(18) 0.0802(16) Uani 0.72(3) 1 d . . P D 2
Cl44 Cl 0.3994(3) -0.0060(6) 0.1722(4) 0.090(2) Uani 0.72(3) 1 d . . P D 2
Cl51 Cl 0.3234(2) 0.9468(4) 1.0161(2) 0.0836(18) Uani 0.59(2) 1 d . . P E 1
Zn51 Zn 0.29701(10) 0.8930(3) 0.95028(11) 0.0528(10) Uani 0.59(2) 1 d . . P E 1
Cl52 Cl 0.23909(17) 0.9412(4) 0.9091(2) 0.0755(15) Uani 0.59(2) 1 d . . P E 1
Cl53 Cl 0.3465(11) 0.9277(11) 1.0243(7) 0.181(10) Uani 0.41(2) 1 d . . P E 2
Cl54 Cl 0.2485(7) 0.9514(9) 0.9302(10) 0.150(7) Uani 0.41(2) 1 d . . P E 2
Cl61 Cl 0.63539(5) 0.63139(16) 0.74744(5) 0.0811(5) Uani 1 1 d . . . . .
Zn61 Zn 0.61581(2) 0.62144(8) 0.81017(2) 0.0568(2) Uani 1 1 d . . . . .
Cl62 Cl 0.60188(5) 0.49248(11) 0.84274(6) 0.0832(6) Uani 1 1 d . . . . .
N101 N 0.38053(19) 1.3065(4) 0.6075(2) 0.0804(19) Uani 1 1 d . . . . .
C102 C 0.3548(2) 1.3534(4) 0.5760(2) 0.0706(18) Uani 1 1 d . . . . .
H102 H 0.354094 1.419148 0.577204 0.085 Uiso 1 1 calc R . . . .
C103 C 0.3294(2) 1.3079(4) 0.5424(2) 0.0643(16) Uani 1 1 d . . . . .
H103 H 0.311705 1.342427 0.520472 0.077 Uiso 1 1 calc R . . . .
C104 C 0.32966(18) 1.2120(4) 0.5402(2) 0.0613(15) Uani 1 1 d . . . . .
C105 C 0.3542(3) 1.1646(4) 0.5740(3) 0.096(3) Uani 1 1 d . . . . .
H105 H 0.353510 1.098868 0.575175 0.115 Uiso 1 1 calc R . . . .
C106 C 0.3801(3) 1.2147(5) 0.6061(3) 0.113(4) Uani 1 1 d . . . . .
H106 H 0.398331 1.181732 0.628132 0.135 Uiso 1 1 calc R . . . .
N111 N 0.15813(15) 1.2990(3) 0.35698(18) 0.0615(13) Uani 1 1 d . . . . .
C112 C 0.1615(2) 1.2073(4) 0.3566(2) 0.0689(18) Uani 1 1 d . . . . .
H112 H 0.142303 1.173555 0.335733 0.083 Uiso 1 1 calc R . . . .
C113 C 0.19080(18) 1.1584(4) 0.3843(2) 0.0633(16) Uani 1 1 d . . . . .
H113 H 0.191817 1.092700 0.382738 0.076 Uiso 1 1 calc R . . . .
C114 C 0.21898(17) 1.2068(3) 0.41481(17) 0.0500(12) Uani 1 1 d . . . . .
C115 C 0.21630(18) 1.3028(4) 0.41558(19) 0.0579(14) Uani 1 1 d . . . . .
H115 H 0.235573 1.338070 0.435569 0.070 Uiso 1 1 calc R . . . .
C116 C 0.18533(17) 1.3463(4) 0.3870(2) 0.0607(15) Uani 1 1 d . . . . .
H116 H 0.183006 1.411795 0.388373 0.073 Uiso 1 1 calc R . . . .
N121 N 0.2983(4) 0.7351(4) 0.4589(3) 0.119(3) Uani 1 1 d . . . . .
C122 C 0.3225(5) 0.7832(6) 0.4890(3) 0.133(5) Uani 1 1 d . . . . .
H122 H 0.342816 0.750985 0.509173 0.160 Uiso 1 1 calc R . . . .
C123 C 0.3202(4) 0.8811(6) 0.4930(2) 0.107(3) Uani 1 1 d . . . . .
H123 H 0.339063 0.914658 0.514222 0.128 Uiso 1 1 calc R . . . .
C124 C 0.2896(2) 0.9241(4) 0.4652(2) 0.0701(17) Uani 1 1 d . . . . .
C125 C 0.2629(3) 0.8734(5) 0.4327(4) 0.105(3) Uani 1 1 d . . . . .
H125 H 0.242056 0.902838 0.412091 0.126 Uiso 1 1 calc R . . . .
C126 C 0.2686(4) 0.7779(6) 0.4327(5) 0.134(5) Uani 1 1 d . . . . .
H126 H 0.249954 0.741718 0.412447 0.161 Uiso 1 1 calc R . . . .
C131 C 0.30295(17) 1.1603(4) 0.5038(2) 0.0541(13) Uani 1 1 d . . . . .
N132 N 0.27393(13) 1.2075(3) 0.47748(15) 0.0529(11) Uani 1 1 d . . . . .
C133 C 0.25115(17) 1.1580(4) 0.44533(19) 0.0490(12) Uani 1 1 d . . . . .
N134 N 0.25503(15) 1.0671(3) 0.43977(17) 0.0549(11) Uani 1 1 d . . . . .
C135 C 0.2846(2) 1.0272(4) 0.4684(2) 0.0583(14) Uani 1 1 d . . . . .
N136 N 0.31025(17) 1.0698(3) 0.50117(18) 0.0615(13) Uani 1 1 d . . . . .
N201 N 0.56722(15) 0.7856(3) 0.30436(19) 0.0630(13) Uani 1 1 d . . . . .
C202 C 0.56323(17) 0.7136(4) 0.27713(19) 0.0557(13) Uani 1 1 d . . . . .
H202 H 0.581254 0.707456 0.258019 0.067 Uiso 1 1 calc R . . . .
C203 C 0.53325(17) 0.6468(4) 0.27582(18) 0.0544(13) Uani 1 1 d . . . . .
H203 H 0.531047 0.596134 0.256056 0.065 Uiso 1 1 calc R . . . .
C204 C 0.50718(16) 0.6550(4) 0.30313(19) 0.0550(13) Uani 1 1 d . . . . .
C205 C 0.5101(2) 0.7358(6) 0.3289(3) 0.088(2) Uani 1 1 d . . . . .
H205 H 0.490761 0.748075 0.345913 0.106 Uiso 1 1 calc R . . . .
C206 C 0.5406(2) 0.7957(6) 0.3293(3) 0.091(3) Uani 1 1 d . . . . .
H206 H 0.543180 0.847695 0.348345 0.110 Uiso 1 1 calc R . . . .
N211 N 0.44128(15) 0.2111(3) 0.19939(15) 0.0572(12) Uani 1 1 d . . . . .
C212 C 0.4183(2) 0.2177(5) 0.2276(2) 0.0747(19) Uani 1 1 d . . . . .
H212 H 0.399744 0.169132 0.228731 0.090 Uiso 1 1 calc R . . . .
C213 C 0.4196(2) 0.2926(5) 0.2565(2) 0.0753(19) Uani 1 1 d . . . . .
H213 H 0.402757 0.295106 0.276961 0.090 Uiso 1 1 calc R . . . .
C214 C 0.44660(16) 0.3627(4) 0.25380(16) 0.0502(12) Uani 1 1 d . . . . .
C215 C 0.47219(17) 0.3540(4) 0.22560(19) 0.0529(12) Uani 1 1 d . . . . .
H215 H 0.492237 0.399436 0.225039 0.063 Uiso 1 1 calc R . . . .
C216 C 0.46825(16) 0.2781(4) 0.19810(18) 0.0524(12) Uani 1 1 d . . . . .
H216 H 0.485110 0.273217 0.177692 0.063 Uiso 1 1 calc R . . . .
N221 N 0.3423(3) 0.5723(5) 0.4140(3) 0.112(3) Uani 1 1 d . U . . .
C222 C 0.3785(5) 0.6124(11) 0.4231(5) 0.158(6) Uani 1 1 d . U . . .
H222 H 0.385153 0.651684 0.448009 0.190 Uiso 1 1 calc R . . . .
C223 C 0.4070(3) 0.5992(9) 0.3975(3) 0.117(4) Uani 1 1 d . U . . .
H223 H 0.432404 0.629096 0.404676 0.140 Uiso 1 1 calc R . . . .
C224 C 0.3972(2) 0.5413(5) 0.3616(2) 0.0698(16) Uani 1 1 d . U . . .
C225 C 0.3610(3) 0.5013(6) 0.3529(3) 0.091(2) Uani 1 1 d . U . . .
H225 H 0.353865 0.460345 0.328674 0.109 Uiso 1 1 calc R . . . .
C226 C 0.3343(3) 0.5187(6) 0.3784(4) 0.107(3) Uani 1 1 d . U . . .
H226 H 0.308447 0.491155 0.370462 0.129 Uiso 1 1 calc R . . . .
C231 C 0.47651(15) 0.5837(4) 0.30506(17) 0.0523(12) Uani 1 1 d . . . . .
N232 N 0.47407(13) 0.5129(3) 0.27710(14) 0.0505(10) Uani 1 1 d . . . . .
C233 C 0.44778(16) 0.4475(4) 0.28175(16) 0.0496(12) Uani 1 1 d . . . . .
N234 N 0.42286(15) 0.4513(3) 0.30871(16) 0.0573(11) Uani 1 1 d . . . . .
C235 C 0.42609(19) 0.5284(4) 0.3334(2) 0.0604(14) Uani 1 1 d . . . . .
N236 N 0.45340(14) 0.5952(4) 0.33333(16) 0.0583(11) Uani 1 1 d . . . . .
N301 N 0.38620(16) 0.1832(3) 0.10543(16) 0.0624(13) Uani 1 1 d . . . . .
C302 C 0.3831(2) 0.2765(4) 0.1047(3) 0.087(3) Uani 1 1 d . . . . .
H302 H 0.399727 0.310773 0.127608 0.104 Uiso 1 1 calc R . . . .
C303 C 0.3576(2) 0.3234(4) 0.0729(2) 0.079(2) Uani 1 1 d . . . . .
H303 H 0.357132 0.389255 0.073385 0.095 Uiso 1 1 calc R . . . .
C304 C 0.33221(16) 0.2755(3) 0.03965(17) 0.0511(12) Uani 1 1 d . . . . .
C305 C 0.33386(18) 0.1803(4) 0.04078(19) 0.0577(14) Uani 1 1 d . . . . .
H305 H 0.316472 0.144393 0.019182 0.069 Uiso 1 1 calc R . . . .
C306 C 0.36148(18) 0.1379(3) 0.07415(18) 0.0617(15) Uani 1 1 d . . . . .
H306 H 0.362653 0.072161 0.074484 0.074 Uiso 1 1 calc R . . . .
N311 N 0.29417(18) 0.7511(3) -0.04147(18) 0.0646(12) Uani 1 1 d . . . . .
C312 C 0.2663(2) 0.7050(4) -0.0693(2) 0.0689(16) Uani 1 1 d . . . . .
H312 H 0.249046 0.737870 -0.092221 0.083 Uiso 1 1 calc R . . . .
C313 C 0.26156(19) 0.6094(4) -0.0662(2) 0.0666(15) Uani 1 1 d . . . . .
H313 H 0.240761 0.577833 -0.085947 0.080 Uiso 1 1 calc R . . . .
C314 C 0.28761(18) 0.5617(3) -0.03374(19) 0.0532(12) Uani 1 1 d . . . . .
C315 C 0.3160(2) 0.6121(4) -0.0047(2) 0.0687(16) Uani 1 1 d . . . . .
H315 H 0.333668 0.581483 0.018768 0.082 Uiso 1 1 calc R . . . .
C316 C 0.3188(2) 0.7056(5) -0.0096(2) 0.0738(18) Uani 1 1 d . . . . .
H316 H 0.338775 0.739132 0.010364 0.089 Uiso 1 1 calc R . . . .
N321 N 0.15867(13) 0.1894(3) -0.14376(14) 0.0490(10) Uani 1 1 d . . . . .
C322 C 0.18721(16) 0.1418(3) -0.11696(18) 0.0549(13) Uani 1 1 d . . . . .
H322 H 0.186321 0.076092 -0.118316 0.066 Uiso 1 1 calc R . . . .
C323 C 0.21816(17) 0.1834(4) -0.08714(19) 0.0554(13) Uani 1 1 d . . . . .
H323 H 0.237862 0.146873 -0.068398 0.067 Uiso 1 1 calc R . . . .
C324 C 0.21992(15) 0.2787(3) -0.08511(16) 0.0453(11) Uani 1 1 d . . . . .
C325 C 0.18996(17) 0.3289(4) -0.11261(18) 0.0566(14) Uani 1 1 d . . . . .
H325 H 0.189983 0.394643 -0.111486 0.068 Uiso 1 1 calc R . . . .
C326 C 0.16018(18) 0.2825(4) -0.14157(19) 0.0581(14) Uani 1 1 d . . . . .
H326 H 0.140050 0.317443 -0.160612 0.070 Uiso 1 1 calc R . . . .
C331 C 0.30428(15) 0.3260(3) 0.00462(16) 0.0445(11) Uani 1 1 d . . . . .
N332 N 0.30958(13) 0.4176(3) 0.00182(14) 0.0460(9) Uani 1 1 d . . . . .
C333 C 0.28422(16) 0.4605(3) -0.02993(17) 0.0456(11) Uani 1 1 d . . . . .
N334 N 0.25538(14) 0.4185(3) -0.05931(15) 0.0499(10) Uani 1 1 d . . . . .
C335 C 0.25257(16) 0.3279(3) -0.05352(17) 0.0459(11) Uani 1 1 d . . . . .
N336 N 0.27601(12) 0.2772(3) -0.02267(13) 0.0444(9) Uani 1 1 d . . . . .
N401 N 0.56652(14) 0.7062(3) 0.80407(16) 0.0549(11) Uani 1 1 d . . . . .
C402 C 0.5413(2) 0.6960(5) 0.8295(2) 0.0704(17) Uani 1 1 d . . . . .
H402 H 0.543895 0.642890 0.847866 0.084 Uiso 1 1 calc R . . . .
C403 C 0.51112(19) 0.7583(5) 0.8314(2) 0.0679(16) Uani 1 1 d . . . . .
H403 H 0.493670 0.748929 0.850885 0.082 Uiso 1 1 calc R . . . .
C404 C 0.50681(16) 0.8349(3) 0.80406(17) 0.0509(13) Uani 1 1 d . . . . .
C405 C 0.53206(16) 0.8434(3) 0.77596(17) 0.0493(12) Uani 1 1 d . . . . .
H405 H 0.529505 0.894382 0.756332 0.059 Uiso 1 1 calc R . . . .
C406 C 0.56102(18) 0.7781(4) 0.77623(18) 0.0546(12) Uani 1 1 d . . . . .
H406 H 0.577958 0.783817 0.755936 0.065 Uiso 1 1 calc R . . . .
N411 N 0.33950(18) 0.9094(4) 0.91244(18) 0.0677(13) Uani 1 1 d . U . . .
C412 C 0.3326(4) 0.9670(9) 0.8800(5) 0.148(6) Uani 1 1 d . U . . .
H412 H 0.307147 0.996746 0.872938 0.178 Uiso 1 1 calc R . . . .
C413 C 0.3600(4) 0.9873(8) 0.8554(5) 0.149(6) Uani 1 1 d . U . . .
H413 H 0.354022 1.033627 0.833361 0.179 Uiso 1 1 calc R . . . .
C414 C 0.39571(19) 0.9419(4) 0.8623(2) 0.0604(14) Uani 1 1 d . U . . .
C415 C 0.4004(3) 0.8753(8) 0.8928(3) 0.118(4) Uani 1 1 d . U . . .
H415 H 0.422933 0.835148 0.896824 0.142 Uiso 1 1 calc R . . . .
C416 C 0.3730(4) 0.8652(8) 0.9180(4) 0.122(4) Uani 1 1 d . U . . .
H416 H 0.378949 0.822232 0.941482 0.146 Uiso 1 1 calc R . . . .
N421 N 0.43448(15) 1.2800(3) 0.70153(16) 0.0597(12) Uani 1 1 d . . . . .
C422 C 0.46288(17) 1.2179(4) 0.70121(17) 0.0545(13) Uani 1 1 d . . . . .
H422 H 0.480730 1.227467 0.682151 0.065 Uiso 1 1 calc R . . . .
C423 C 0.46783(15) 1.1397(4) 0.72723(17) 0.0491(12) Uani 1 1 d . . . . .
H423 H 0.488154 1.095779 0.725391 0.059 Uiso 1 1 calc R . . . .
C424 C 0.44303(15) 1.1263(4) 0.75575(17) 0.0523(12) Uani 1 1 d . . . . .
C425 C 0.4145(2) 1.1927(5) 0.7575(3) 0.077(2) Uani 1 1 d . . . . .
H425 H 0.397558 1.186507 0.777752 0.093 Uiso 1 1 calc R . . . .
C426 C 0.4105(2) 1.2682(5) 0.7299(3) 0.084(2) Uani 1 1 d . . . . .
H426 H 0.390377 1.313019 0.731089 0.100 Uiso 1 1 calc R . . . .
C431 C 0.47537(14) 0.9059(3) 0.80578(16) 0.0470(11) Uani 1 1 d . . . . .
N432 N 0.45184(13) 0.8914(3) 0.83398(13) 0.0517(10) Uani 1 1 d . . . . .
C433 C 0.42455(16) 0.9569(4) 0.83444(18) 0.0524(12) Uani 1 1 d . . . . .
N434 N 0.42088(14) 1.0350(3) 0.81078(16) 0.0548(11) Uani 1 1 d . . . . .
C435 C 0.44600(16) 1.0414(4) 0.78342(17) 0.0490(11) Uani 1 1 d . . . . .
N436 N 0.47327(12) 0.9790(3) 0.77887(13) 0.0481(9) Uani 1 1 d . . . . .
Zn0A Zn 0.4211(4) 1.3720(7) 0.6520(3) 0.0586(13) Uani 0.47(4) 1 d . . P A 2
Zn1A Zn 0.6166(2) 0.8699(4) 0.3103(3) 0.0619(11) Uani 0.68(4) 1 d . . P B 2
Zn2A Zn 0.32069(18) 0.59745(17) 0.4719(2) 0.0913(17) Uani 0.421(6) 1 d . . P C 2
Zn3A Zn 0.42981(11) 0.1122(2) 0.15073(9) 0.0543(11) Uani 0.72(3) 1 d . . P D 2
Zn4A Zn 0.3083(6) 0.8908(5) 0.9608(6) 0.118(3) Uani 0.41(2) 1 d . . P E 2
C1H C 0.8248(5) 0.1517(16) 0.7871(10) 0.149(9) Uani 0.503(4) 1 d D U P F 2
H1H H 0.827123 0.130531 0.817998 0.179 Uiso 0.503(4) 1 calc R . P F 2
C2H C 0.8110(6) 0.0691(15) 0.7580(10) 0.154(10) Uani 0.503(4) 1 d D U P F 2
H2HA H 0.812714 0.084758 0.727602 0.185 Uiso 0.503(4) 1 calc R . P F 2
H2HB H 0.829598 0.016733 0.767728 0.185 Uiso 0.503(4) 1 calc R . P F 2
C3H C 0.7702(6) 0.0393(17) 0.7580(9) 0.156(10) Uani 0.503(4) 1 d D U P F 2
H3HA H 0.764574 -0.016444 0.739186 0.188 Uiso 0.503(4) 1 calc R . P F 2
H3HB H 0.751752 0.088557 0.743585 0.188 Uiso 0.503(4) 1 calc R . P F 2
C4H C 0.7592(6) 0.017(2) 0.7998(9) 0.160(10) Uani 0.503(4) 1 d D U P F 2
H4HA H 0.767129 0.070537 0.819847 0.193 Uiso 0.503(4) 1 calc R . P F 2
H4HB H 0.775430 -0.036522 0.812894 0.193 Uiso 0.503(4) 1 calc R . P F 2
C5H C 0.7157(6) -0.0041(15) 0.7984(9) 0.127(7) Uani 0.503(4) 1 d D U P F 2
H5HA H 0.708584 -0.061774 0.781404 0.152 Uiso 0.503(4) 1 calc R . P F 2
H5HB H 0.712793 -0.016514 0.828739 0.152 Uiso 0.503(4) 1 calc R . P F 2
C6H C 0.6860(5) 0.0691(11) 0.7792(6) 0.099(5) Uani 0.503(4) 1 d D U P F 2
H6HA H 0.658523 0.048628 0.780091 0.119 Uiso 0.503(4) 1 calc R . P F 2
H6HB H 0.687209 0.080366 0.748310 0.119 Uiso 0.503(4) 1 calc R . P F 2
C7H C 0.6965(4) 0.1600(10) 0.8064(5) 0.083(4) Uani 0.503(4) 1 d D U P F 2
O8H O 0.6938(3) 0.2324(7) 0.7813(3) 0.079(2) Uani 0.503(4) 1 d D U P F 2
C9H C 0.7056(4) 0.3190(9) 0.8021(6) 0.086(4) Uani 0.503(4) 1 d D U P F 2
H9H H 0.707162 0.311919 0.834210 0.103 Uiso 0.503(4) 1 calc R . P F 2
C10H C 0.7474(5) 0.3467(14) 0.7951(8) 0.111(6) Uani 0.503(4) 1 d D U P F 2
H10A H 0.744947 0.366455 0.764325 0.133 Uiso 0.503(4) 1 calc R . P F 2
H10B H 0.757373 0.400387 0.814142 0.133 Uiso 0.503(4) 1 calc R . P F 2
C11H C 0.7777(5) 0.2693(15) 0.8051(7) 0.112(6) Uani 0.503(4) 1 d D U P F 2
H11H H 0.783603 0.249012 0.834757 0.134 Uiso 0.503(4) 1 calc R . P F 2
C12H C 0.7966(6) 0.2267(16) 0.7800(9) 0.142(8) Uani 0.503(4) 1 d D U P F 2
H12H H 0.790879 0.249321 0.750750 0.171 Uiso 0.503(4) 1 calc R . P F 2
O13H O 0.8644(4) 0.1786(13) 0.7830(9) 0.184(9) Uani 0.503(4) 1 d D U P F 2
H13H H 0.876137 0.132872 0.774871 0.276 Uiso 0.503(4) 1 calc R . P F 2
O14H O 0.7010(4) 0.1612(10) 0.8440(4) 0.109(4) Uani 0.503(4) 1 d D U P F 2
C15H C 0.6759(5) 0.3904(12) 0.7852(6) 0.102(5) Uani 0.503(4) 1 d D U P F 2
H15A H 0.684430 0.449420 0.799813 0.154 Uiso 0.503(4) 1 calc R . P F 2
H15B H 0.673605 0.397281 0.753568 0.154 Uiso 0.503(4) 1 calc R . P F 2
H15C H 0.649809 0.372495 0.790903 0.154 Uiso 0.503(4) 1 calc R . P F 2
C1G C 0.9251(4) -0.0301(12) 0.8098(5) 0.083(4) Uani 0.543(7) 1 d . U P G 1
H1G H 0.896948 -0.006949 0.800333 0.100 Uiso 0.543(7) 1 calc R . P G 1
C2G C 0.9501(6) 0.0417(18) 0.8382(7) 0.129(7) Uani 0.543(7) 1 d . U P G 1
H2GA H 0.944865 0.103303 0.824163 0.155 Uiso 0.543(7) 1 calc R . P G 1
H2GB H 0.978961 0.027277 0.841015 0.155 Uiso 0.543(7) 1 calc R . P G 1
C3G C 0.9400(6) 0.0446(16) 0.8857(7) 0.139(8) Uani 0.543(7) 1 d . U P G 1
H3GA H 0.942681 -0.018275 0.898764 0.167 Uiso 0.543(7) 1 calc R . P G 1
H3GB H 0.959060 0.086163 0.905140 0.167 Uiso 0.543(7) 1 calc R . P G 1
C4G C 0.8956(9) 0.081(2) 0.8816(10) 0.181(11) Uani 0.543(7) 1 d . U P G 1
H4GA H 0.875918 0.039023 0.863111 0.217 Uiso 0.543(7) 1 calc R . P G 1
H4GB H 0.892338 0.144119 0.869016 0.217 Uiso 0.543(7) 1 calc R . P G 1
C5G C 0.8905(9) 0.0804(18) 0.9324(9) 0.157(10) Uani 0.543(7) 1 d . U P G 1
H5GA H 0.912513 0.117659 0.950208 0.189 Uiso 0.543(7) 1 calc R . P G 1
H5GB H 0.864870 0.111168 0.933635 0.189 Uiso 0.543(7) 1 calc R . P G 1
C6G C 0.8910(7) -0.0118(15) 0.9521(7) 0.124(7) Uani 0.543(7) 1 d . U P G 1
H6GA H 0.881377 -0.004859 0.979582 0.149 Uiso 0.543(7) 1 calc R . P G 1
H6GB H 0.919366 -0.032018 0.960386 0.149 Uiso 0.543(7) 1 calc R . P G 1
C7G C 0.8675(13) -0.090(2) 0.9265(10) 0.192(12) Uani 0.543(7) 1 d . U P G 1
O8G O 0.8872(12) -0.1655(14) 0.9298(8) 0.254(12) Uani 0.543(7) 1 d . U P G 1
C9G C 0.8627(16) -0.240(2) 0.8995(13) 0.276(15) Uani 0.543(7) 1 d . U P G 1
H9G H 0.836465 -0.212612 0.884280 0.331 Uiso 0.543(7) 1 calc R . P G 1
C10G C 0.8918(17) -0.247(2) 0.8652(12) 0.267(15) Uani 0.543(7) 1 d . U P G 1
H10C H 0.918671 -0.266987 0.881652 0.320 Uiso 0.543(7) 1 calc R . P G 1
H10D H 0.881354 -0.296882 0.844022 0.320 Uiso 0.543(7) 1 calc R . P G 1
C11G C 0.8965(14) -0.173(2) 0.8431(11) 0.219(13) Uani 0.543(7) 1 d . U P G 1
H11G H 0.870868 -0.148638 0.829904 0.263 Uiso 0.543(7) 1 calc R . P G 1
C12G C 0.9249(8) -0.1200(17) 0.8326(7) 0.135(8) Uani 0.543(7) 1 d . U P G 1
H12G H 0.951044 -0.145618 0.841884 0.161 Uiso 0.543(7) 1 calc R . P G 1
O13G O 0.9426(3) -0.0360(8) 0.7730(4) 0.093(3) Uani 0.543(7) 1 d . U P G 1
H13G H 0.945790 -0.091944 0.767167 0.140 Uiso 0.543(7) 1 calc R . P G 1
O14G O 0.8352(8) -0.089(3) 0.9074(10) 0.31(2) Uani 0.543(7) 1 d . U P G 1
C15G C 0.856(2) -0.310(2) 0.9199(16) 0.36(3) Uani 0.543(7) 1 d . U P G 1
H15D H 0.840650 -0.354829 0.899424 0.541 Uiso 0.543(7) 1 calc R . P G 1
H15E H 0.881730 -0.337963 0.934585 0.541 Uiso 0.543(7) 1 calc R . P G 1
H15F H 0.840851 -0.292602 0.941838 0.541 Uiso 0.543(7) 1 calc R . P G 1
C1K C 0.4673(7) 0.156(2) 0.5807(9) 0.120(10) Uani 0.305(6) 1 d D U P H -1
H1K H 0.457633 0.212092 0.593835 0.144 Uiso 0.305(6) 1 calc R . P H -1
C2K C 0.4341(9) 0.130(2) 0.5422(9) 0.123(11) Uani 0.305(6) 1 d D U P H -1
H2KA H 0.438995 0.066480 0.533109 0.148 Uiso 0.305(6) 1 calc R . P H -1
H2KB H 0.408502 0.129752 0.552223 0.148 Uiso 0.305(6) 1 calc R . P H -1
C3K C 0.4289(11) 0.190(3) 0.5036(11) 0.142(13) Uani 0.305(6) 1 d D U P H -1
H3KA H 0.451869 0.177883 0.489731 0.170 Uiso 0.305(6) 1 calc R . P H -1
H3KB H 0.404485 0.168486 0.482767 0.170 Uiso 0.305(6) 1 calc R . P H -1
C4K C 0.4255(10) 0.289(3) 0.5070(11) 0.133(12) Uani 0.305(6) 1 d D U P H -1
H4KA H 0.451015 0.314428 0.524591 0.159 Uiso 0.305(6) 1 calc R . P H -1
H4KB H 0.403891 0.304133 0.522469 0.159 Uiso 0.305(6) 1 calc R . P H -1
C5K C 0.4165(9) 0.335(3) 0.4627(13) 0.149(14) Uani 0.305(6) 1 d D U P H -1
H5KA H 0.395156 0.300136 0.442715 0.179 Uiso 0.305(6) 1 calc R . P H -1
H5KB H 0.406303 0.398762 0.465555 0.179 Uiso 0.305(6) 1 calc R . P H -1
C6K C 0.4526(10) 0.341(4) 0.4432(11) 0.172(17) Uani 0.305(6) 1 d D U P H -1
H6KA H 0.446547 0.379801 0.416548 0.206 Uiso 0.305(6) 1 calc R . P H -1
H6KB H 0.459550 0.277819 0.434503 0.206 Uiso 0.305(6) 1 calc R . P H -1
C7K C 0.4893(9) 0.383(2) 0.4772(13) 0.160(14) Uani 0.305(6) 1 d D U P H -1
O8K O 0.5195(7) 0.3283(18) 0.4909(7) 0.131(8) Uani 0.305(6) 1 d D U P H -1
C9K C 0.5552(8) 0.348(3) 0.5223(10) 0.136(12) Uani 0.305(6) 1 d D U P H -1
H9K H 0.549724 0.405712 0.537482 0.163 Uiso 0.305(6) 1 calc R . P H -1
C10K C 0.5637(9) 0.272(3) 0.5578(10) 0.119(10) Uani 0.305(6) 1 d D U P H -1
H10E H 0.586521 0.292124 0.581299 0.143 Uiso 0.305(6) 1 calc R . P H -1
H10F H 0.571418 0.214442 0.544889 0.143 Uiso 0.305(6) 1 calc R . P H -1
C11K C 0.5267(10) 0.254(3) 0.5778(12) 0.136(12) Uani 0.305(6) 1 d D U P H -1
H11K H 0.519564 0.300265 0.596159 0.163 Uiso 0.305(6) 1 calc R . P H -1
C12K C 0.5049(9) 0.181(2) 0.5716(12) 0.121(10) Uani 0.305(6) 1 d D U P H -1
H12K H 0.516565 0.132266 0.557940 0.145 Uiso 0.305(6) 1 calc R . P H -1
O13K O 0.4741(10) 0.0875(19) 0.6149(8) 0.152(11) Uani 0.305(6) 1 d D U P H -1
H13K H 0.479934 0.114062 0.639377 0.227 Uiso 0.305(6) 1 calc R . P H -1
O14K O 0.4868(16) 0.4599(19) 0.4878(19) 0.22(3) Uani 0.305(6) 1 d D U P H -1
C15K C 0.5893(11) 0.368(3) 0.5033(16) 0.164(19) Uani 0.305(6) 1 d D U P H -1
H15G H 0.612899 0.380507 0.526706 0.246 Uiso 0.305(6) 1 calc R . P H -1
H15H H 0.594808 0.314402 0.486114 0.246 Uiso 0.305(6) 1 calc R . P H -1
H15I H 0.583394 0.422113 0.484156 0.246 Uiso 0.305(6) 1 calc R . P H -1
C1J C 0.5617(8) 0.0114(19) 0.6640(10) 0.214(13) Uani 0.577(8) 1 d D U P I 4
H1J H 0.559038 0.000474 0.631921 0.257 Uiso 0.577(8) 1 calc R . P I 4
C2J C 0.5774(9) -0.0768(19) 0.6846(11) 0.211(13) Uani 0.577(8) 1 d D U P I 4
H2JA H 0.578156 -0.071696 0.716325 0.253 Uiso 0.577(8) 1 calc R . P I 4
H2JB H 0.557637 -0.125757 0.672830 0.253 Uiso 0.577(8) 1 calc R . P I 4
C3J C 0.6162(8) -0.1085(16) 0.6799(8) 0.176(10) Uani 0.577(8) 1 d D U P I 4
H3JA H 0.622632 -0.165214 0.697804 0.211 Uiso 0.577(8) 1 calc R . P I 4
H3JB H 0.636098 -0.060843 0.692942 0.211 Uiso 0.577(8) 1 calc R . P I 4
C4J C 0.6225(7) -0.1291(17) 0.6365(8) 0.154(9) Uani 0.577(8) 1 d D U P I 4
H4JA H 0.610824 -0.077950 0.616658 0.185 Uiso 0.577(8) 1 calc R . P I 4
H4JB H 0.607270 -0.185975 0.625817 0.185 Uiso 0.577(8) 1 calc R . P I 4
C5J C 0.6644(8) -0.1426(19) 0.6323(10) 0.183(11) Uani 0.577(8) 1 d D U P I 4
H5JA H 0.664452 -0.150875 0.600838 0.219 Uiso 0.577(8) 1 calc R . P I 4
H5JB H 0.674613 -0.200687 0.647518 0.219 Uiso 0.577(8) 1 calc R . P I 4
C6J C 0.6927(9) -0.0667(15) 0.6498(9) 0.201(13) Uani 0.577(8) 1 d D U P I 4
H6JA H 0.719505 -0.082076 0.644345 0.241 Uiso 0.577(8) 1 calc R . P I 4
H6JB H 0.695336 -0.063050 0.681906 0.241 Uiso 0.577(8) 1 calc R . P I 4
C7J C 0.6796(8) 0.0309(14) 0.6292(7) 0.163(10) Uani 0.577(8) 1 d D U P I 4
O8J O 0.6902(5) 0.0994(9) 0.6565(4) 0.140(5) Uani 0.577(8) 1 d D U P I 4
C9J C 0.6767(6) 0.1895(11) 0.6429(6) 0.122(6) Uani 0.577(8) 1 d D U P I 4
H9J H 0.671422 0.194211 0.610226 0.147 Uiso 0.577(8) 1 calc R . P I 4
C10J C 0.6381(6) 0.2108(12) 0.6591(7) 0.124(6) Uani 0.577(8) 1 d D U P I 4
H10G H 0.645212 0.218828 0.691324 0.149 Uiso 0.577(8) 1 calc R . P I 4
H10H H 0.626885 0.270302 0.646172 0.149 Uiso 0.577(8) 1 calc R . P I 4
C11J C 0.6055(8) 0.1366(14) 0.6480(9) 0.154(9) Uani 0.577(8) 1 d D U P I 4
H11J H 0.595844 0.124657 0.617685 0.185 Uiso 0.577(8) 1 calc R . P I 4
C12J C 0.5895(9) 0.0884(18) 0.6739(10) 0.184(11) Uani 0.577(8) 1 d D U P I 4
H12J H 0.596925 0.105363 0.703907 0.221 Uiso 0.577(8) 1 calc R . P I 4
O13J O 0.5229(7) 0.040(2) 0.6677(11) 0.31(2) Uani 0.577(8) 1 d D U P I 4
H13J H 0.506995 -0.004972 0.662211 0.469 Uiso 0.577(8) 1 calc R . P I 4
O14J O 0.6630(7) 0.0375(13) 0.5922(5) 0.175(8) Uani 0.577(8) 1 d D U P I 4
C15J C 0.7078(7) 0.2566(16) 0.6630(8) 0.159(10) Uani 0.577(8) 1 d D U P I 4
H15J H 0.698778 0.319430 0.653784 0.238 Uiso 0.577(8) 1 calc R . P I 4
H15K H 0.712448 0.251991 0.694960 0.238 Uiso 0.577(8) 1 calc R . P I 4
H15L H 0.732770 0.243087 0.653575 0.238 Uiso 0.577(8) 1 calc R . P I 4
C1I C 0.5528(15) 0.825(3) -0.0251(17) 0.27(2) Uani 0.384(5) 1 d D U P J -5
H1I H 0.578172 0.820251 -0.002041 0.321 Uiso 0.384(5) 1 calc R . P J -5
C2I C 0.5399(15) 0.919(3) -0.0143(15) 0.26(2) Uani 0.384(5) 1 d D U P J -5
H2IA H 0.546429 0.924321 0.018064 0.316 Uiso 0.384(5) 1 calc R . P J -5
H2IB H 0.556765 0.964175 -0.025624 0.316 Uiso 0.384(5) 1 calc R . P J -5
C3I C 0.4983(15) 0.947(3) -0.0295(16) 0.24(2) Uani 0.384(5) 1 d D U P J -5
H3IA H 0.496222 1.013876 -0.023599 0.287 Uiso 0.384(5) 1 calc R . P J -5
H3IB H 0.490663 0.937895 -0.061594 0.287 Uiso 0.384(5) 1 calc R . P J -5
C4I C 0.4700(16) 0.898(3) -0.0096(16) 0.28(3) Uani 0.384(5) 1 d D U P J -5
H4IA H 0.482935 0.840218 0.004040 0.335 Uiso 0.384(5) 1 calc R . P J -5
H4IB H 0.446773 0.878951 -0.032938 0.335 Uiso 0.384(5) 1 calc R . P J -5
C5I C 0.4545(18) 0.951(2) 0.0246(11) 0.25(2) Uani 0.384(5) 1 d D U P J -5
H5IA H 0.475284 0.995348 0.039574 0.295 Uiso 0.384(5) 1 calc R . P J -5
H5IB H 0.430360 0.987061 0.010672 0.295 Uiso 0.384(5) 1 calc R . P J -5
C6I C 0.4443(17) 0.885(2) 0.0571(10) 0.23(2) Uani 0.384(5) 1 d D U P J -5
H6IA H 0.420534 0.908298 0.067102 0.274 Uiso 0.384(5) 1 calc R . P J -5
H6IB H 0.466997 0.882217 0.082941 0.274 Uiso 0.384(5) 1 calc R . P J -5
C7I C 0.4353(14) 0.785(2) 0.0386(12) 0.24(2) Uani 0.384(5) 1 d D U P J -5
O8I O 0.4606(12) 0.719(2) 0.0536(8) 0.240(16) Uani 0.384(5) 1 d D U P J -5
C9I C 0.4577(16) 0.640(2) 0.0274(13) 0.31(2) Uani 0.384(5) 1 d D U P J -5
H9I H 0.430902 0.646674 0.007055 0.366 Uiso 0.384(5) 1 calc R . P J -5
C10I C 0.486(2) 0.635(2) -0.003(2) 0.28(2) Uani 0.384(5) 1 d D U P J -5
H10I H 0.474609 0.594221 -0.028348 0.332 Uiso 0.384(5) 1 calc R . P J -5
H10J H 0.511821 0.606364 0.012274 0.332 Uiso 0.384(5) 1 calc R . P J -5
C11I C 0.4959(14) 0.731(2) -0.0216(14) 0.182(15) Uani 0.384(5) 1 d D U P J -5
H11I H 0.476457 0.775715 -0.034229 0.218 Uiso 0.384(5) 1 calc R . P J -5
C12I C 0.5346(14) 0.740(2) -0.0169(11) 0.176(15) Uani 0.384(5) 1 d D U P J -5
H12I H 0.551334 0.688065 -0.007639 0.212 Uiso 0.384(5) 1 calc R . P J -5
O13I O 0.5696(14) 0.820(3) -0.0626(10) 0.34(3) Uani 0.384(5) 1 d D U P J -5
H13I H 0.575460 0.764859 -0.066852 0.509 Uiso 0.384(5) 1 calc R . P J -5
O14I O 0.4104(11) 0.7627(19) 0.0081(9) 0.193(13) Uani 0.384(5) 1 d D U P J -5
C15I C 0.454(2) 0.552(3) 0.049(2) 0.40(5) Uani 0.384(5) 1 d D U P J -5
H15M H 0.452063 0.501068 0.028480 0.594 Uiso 0.384(5) 1 calc R . P J -5
H15N H 0.477362 0.543119 0.073434 0.594 Uiso 0.384(5) 1 calc R . P J -5
H15O H 0.429504 0.553468 0.061315 0.594 Uiso 0.384(5) 1 calc R . P J -5
C1M C 0.7907(14) -0.405(3) 0.6807(15) 0.22(2) Uani 0.249(2) 1 d D U P F 8
H1M H 0.806361 -0.421821 0.658242 0.265 Uiso 0.249(2) 1 calc R . P F 8
C2M C 0.8199(12) -0.407(4) 0.7245(14) 0.19(2) Uani 0.249(2) 1 d D U P F 8
H2MA H 0.831796 -0.469264 0.729318 0.227 Uiso 0.249(2) 1 calc R . P F 8
H2MB H 0.841960 -0.362655 0.723353 0.227 Uiso 0.249(2) 1 calc R . P F 8
C3M C 0.8029(14) -0.383(4) 0.7616(13) 0.150(16) Uani 0.249(2) 1 d D U P F 8
H3MA H 0.821614 -0.341293 0.781460 0.180 Uiso 0.249(2) 1 calc R . P F 8
H3MB H 0.799497 -0.439779 0.777985 0.180 Uiso 0.249(2) 1 calc R . P F 8
C4M C 0.7637(14) -0.336(4) 0.7476(16) 0.20(2) Uani 0.249(2) 1 d D U P F 8
H4MA H 0.743953 -0.377693 0.728879 0.241 Uiso 0.249(2) 1 calc R . P F 8
H4MB H 0.766286 -0.278862 0.731089 0.241 Uiso 0.249(2) 1 calc R . P F 8
C5M C 0.7509(16) -0.314(4) 0.791(2) 0.22(2) Uani 0.249(2) 1 d D U P F 8
H5MA H 0.722929 -0.291112 0.784592 0.263 Uiso 0.249(2) 1 calc R . P F 8
H5MB H 0.752759 -0.370256 0.809134 0.263 Uiso 0.249(2) 1 calc R . P F 8
C6M C 0.7793(15) -0.241(4) 0.8127(13) 0.19(2) Uani 0.249(2) 1 d D U P F 8
H6MA H 0.799667 -0.269295 0.836660 0.223 Uiso 0.249(2) 1 calc R . P F 8
H6MB H 0.764446 -0.193593 0.825544 0.223 Uiso 0.249(2) 1 calc R . P F 8
C7M C 0.8006(8) -0.195(3) 0.7780(14) 0.138(14) Uani 0.249(2) 1 d D U P F 8
O8M O 0.7794(9) -0.141(3) 0.7480(11) 0.168(13) Uani 0.249(2) 1 d D U P F 8
C9M C 0.7990(12) -0.092(2) 0.7196(12) 0.142(14) Uani 0.249(2) 1 d D U P F 8
H9M H 0.828352 -0.100583 0.732431 0.170 Uiso 0.249(2) 1 calc R . P F 8
C10M C 0.7923(9) -0.138(3) 0.6744(11) 0.141(16) Uani 0.249(2) 1 d D U P F 8
H10K H 0.764566 -0.125158 0.657957 0.170 Uiso 0.249(2) 1 calc R . P F 8
H10L H 0.811161 -0.111007 0.657702 0.170 Uiso 0.249(2) 1 calc R . P F 8
C11M C 0.7990(13) -0.241(3) 0.679(2) 0.19(2) Uani 0.249(2) 1 d D U P F 8
H11M H 0.826207 -0.257070 0.691396 0.230 Uiso 0.249(2) 1 calc R . P F 8
C12M C 0.7763(14) -0.312(3) 0.671(2) 0.20(2) Uani 0.249(2) 1 d D U P F 8
H12M H 0.748714 -0.303523 0.658328 0.241 Uiso 0.249(2) 1 calc R . P F 8
O13M O 0.7612(12) -0.475(3) 0.679(2) 0.28(3) Uani 0.249(2) 1 d D U P F 8
H13M H 0.771603 -0.521414 0.692890 0.424 Uiso 0.249(2) 1 calc R . P F 8
O14M O 0.8360(8) -0.197(3) 0.7848(12) 0.167(16) Uani 0.249(2) 1 d D U P F 8
C15M C 0.7923(16) 0.007(3) 0.7209(18) 0.15(2) Uani 0.249(2) 1 d D U P F 8
H15P H 0.806373 0.038346 0.700810 0.231 Uiso 0.249(2) 1 calc R . P F 8
H15Q H 0.763444 0.019882 0.712035 0.231 Uiso 0.249(2) 1 calc R . P F 8
H15R H 0.802509 0.029945 0.750764 0.231 Uiso 0.249(2) 1 calc R . P F 8
C1L C 0.5289(9) 0.7930(16) 0.4831(8) 0.106(10) Uani 0.283(5) 1 d D U P K -3
H1L H 0.507218 0.789959 0.455785 0.127 Uiso 0.283(5) 1 calc R . P K -3
C2L C 0.5365(10) 0.8952(19) 0.4952(12) 0.131(12) Uani 0.283(5) 1 d D U P K -3
H2LA H 0.559823 0.899197 0.520265 0.157 Uiso 0.283(5) 1 calc R . P K -3
H2LB H 0.543798 0.927575 0.470143 0.157 Uiso 0.283(5) 1 calc R . P K -3
C3L C 0.5027(10) 0.9439(19) 0.5068(16) 0.119(13) Uani 0.283(5) 1 d D U P K -3
H3LA H 0.499959 0.918827 0.535503 0.143 Uiso 0.283(5) 1 calc R . P K -3
H3LB H 0.511023 1.009356 0.511869 0.143 Uiso 0.283(5) 1 calc R . P K -3
C4L C 0.4622(10) 0.945(3) 0.4790(10) 0.115(11) Uani 0.283(5) 1 d D U P K -3
H4LA H 0.455335 0.881407 0.468516 0.138 Uiso 0.283(5) 1 calc R . P K -3
H4LB H 0.462944 0.983780 0.452947 0.138 Uiso 0.283(5) 1 calc R . P K -3
C5L C 0.4291(10) 0.9807(18) 0.4991(11) 0.131(13) Uani 0.283(5) 1 d D U P K -3
H5LA H 0.435534 1.045122 0.509159 0.157 Uiso 0.283(5) 1 calc R . P K -3
H5LB H 0.404009 0.982684 0.476169 0.157 Uiso 0.283(5) 1 calc R . P K -3
C6L C 0.4215(9) 0.9254(15) 0.5368(10) 0.110(10) Uani 0.283(5) 1 d D U P K -3
H6LA H 0.397144 0.948820 0.545586 0.132 Uiso 0.283(5) 1 calc R . P K -3
H6LB H 0.444501 0.931974 0.562081 0.132 Uiso 0.283(5) 1 calc R . P K -3
C7L C 0.4157(8) 0.8213(14) 0.5236(7) 0.089(8) Uani 0.283(5) 1 d D U P K -3
O8L O 0.4278(7) 0.7703(12) 0.5590(6) 0.099(6) Uani 0.283(5) 1 d D U P K -3
C9L C 0.4290(6) 0.6732(13) 0.5544(6) 0.067(5) Uani 0.283(5) 1 d D U P K -3
H9L H 0.411430 0.657151 0.525434 0.080 Uiso 0.283(5) 1 calc R . P K -3
C10L C 0.4715(5) 0.6397(18) 0.5537(6) 0.084(8) Uani 0.283(5) 1 d D U P K -3
H10M H 0.490079 0.652939 0.582029 0.101 Uiso 0.283(5) 1 calc R . P K -3
H10N H 0.471493 0.572165 0.548226 0.101 Uiso 0.283(5) 1 calc R . P K -3
C11L C 0.4844(7) 0.6925(16) 0.5166(7) 0.085(7) Uani 0.283(5) 1 d D U P K -3
H11L H 0.466719 0.686607 0.488719 0.102 Uiso 0.283(5) 1 calc R . P K -3
C12L C 0.5151(8) 0.7429(17) 0.5171(8) 0.089(8) Uani 0.283(5) 1 d D U P K -3
H12L H 0.532257 0.748901 0.545301 0.106 Uiso 0.283(5) 1 calc R . P K -3
O13L O 0.5640(7) 0.7528(17) 0.4738(8) 0.113(8) Uani 0.283(5) 1 d D U P K -3
H13L H 0.566497 0.698239 0.483377 0.170 Uiso 0.283(5) 1 calc R . P K -3
O14L O 0.3984(7) 0.7970(12) 0.4883(6) 0.094(6) Uani 0.283(5) 1 d D U P K -3
C15L C 0.4115(7) 0.6297(18) 0.5883(6) 0.083(7) Uani 0.283(5) 1 d D U P K -3
H15S H 0.412342 0.562189 0.585264 0.125 Uiso 0.283(5) 1 calc R . P K -3
H15T H 0.426951 0.647855 0.617268 0.125 Uiso 0.283(5) 1 calc R . P K -3
H15U H 0.383611 0.650008 0.584866 0.125 Uiso 0.283(5) 1 calc R . P K -3

loop_
_atom_site_aniso_label
_atom_site_aniso_U_11
_atom_site_aniso_U_22
_atom_site_aniso_U_33
_atom_site_aniso_U_23
_atom_site_aniso_U_13
_atom_site_aniso_U_12
Cl11 0.107(6) 0.095(4) 0.062(4) 0.024(3) -0.030(3) -0.054(4)
Zn11 0.086(3) 0.032(3) 0.076(3) 0.015(2) -0.039(2) -0.0173(19)
Cl12 0.088(4) 0.058(4) 0.141(8) 0.044(4) -0.009(5) 0.011(3)
Cl13 0.095(6) 0.114(7) 0.050(4) 0.009(4) -0.019(4) -0.047(5)
Cl14 0.105(7) 0.037(3) 0.077(4) 0.001(3) -0.027(4) 0.005(3)
Zn21 0.057(3) 0.036(2) 0.095(9) -0.004(4) -0.034(4) 0.004(2)
Cl21 0.054(4) 0.087(6) 0.085(5) 0.050(4) -0.005(3) -0.006(3)
Cl22 0.114(7) 0.040(5) 0.30(3) -0.041(8) -0.123(12) 0.017(5)
Cl23 0.113(4) 0.158(8) 0.091(3) 0.068(4) -0.030(2) -0.036(4)
Cl24 0.102(3) 0.0296(16) 0.102(4) -0.0066(15) -0.051(2) 0.0075(16)
Cl31 0.183(5) 0.0408(15) 0.094(2) 0.0296(15) 0.066(3) 0.044(2)
Zn31 0.0953(16) 0.0251(6) 0.0863(14) 0.0035(7) 0.0355(12) 0.0046(7)
Cl32 0.089(2) 0.0504(18) 0.209(6) -0.041(3) 0.052(3) -0.0218(16)
Cl33 0.208(9) 0.062(3) 0.145(5) 0.059(4) 0.088(6) 0.053(4)
Cl34 0.183(8) 0.058(3) 0.249(11) -0.063(5) 0.151(8) -0.060(4)
Zn41 0.149(9) 0.036(3) 0.104(7) -0.014(3) -0.092(7) 0.028(4)
Cl41 0.153(17) 0.140(16) 0.131(14) 0.007(10) -0.041(11) 0.093(14)
Cl42 0.118(16) 0.039(6) 0.101(7) 0.003(4) -0.042(9) -0.024(8)
Cl43 0.090(2) 0.084(2) 0.058(2) -0.0056(15) -0.0029(17) 0.032(2)
Cl44 0.078(3) 0.0294(12) 0.136(4) 0.0126(16) -0.035(2) -0.0048(17)
Cl51 0.138(4) 0.0387(17) 0.077(2) -0.0215(14) 0.030(3) -0.0290(19)
Zn51 0.0715(16) 0.0203(8) 0.0681(16) -0.0026(6) 0.0181(13) -0.0028(6)
Cl52 0.072(2) 0.0376(15) 0.117(3) 0.0165(18) 0.021(2) 0.0177(12)
Cl53 0.34(3) 0.074(6) 0.180(12) -0.077(7) 0.169(16) -0.099(11)
Cl54 0.186(12) 0.051(5) 0.254(19) 0.072(8) 0.140(12) 0.050(6)
Cl61 0.0817(9) 0.0824(12) 0.0680(8) -0.0172(8) -0.0081(7) 0.0111(9)
Zn61 0.0587(4) 0.0320(3) 0.0637(4) -0.0056(3) -0.0214(3) 0.0048(3)
Cl62 0.0896(10) 0.0312(6) 0.1018(12) 0.0090(7) -0.0385(9) -0.0063(6)
N101 0.091(4) 0.041(3) 0.081(3) 0.025(2) -0.043(3) -0.018(2)
C102 0.083(4) 0.035(3) 0.074(4) 0.017(3) -0.027(3) -0.007(3)
C103 0.075(4) 0.036(3) 0.064(3) 0.014(2) -0.024(3) -0.003(2)
C104 0.065(3) 0.035(3) 0.069(3) 0.012(2) -0.019(3) -0.008(2)
C105 0.113(6) 0.034(3) 0.103(5) 0.022(3) -0.060(5) -0.020(3)
C106 0.133(7) 0.044(4) 0.113(6) 0.028(4) -0.078(6) -0.019(4)
N111 0.061(3) 0.034(2) 0.074(3) -0.003(2) -0.017(2) -0.0107(19)
C112 0.071(4) 0.038(3) 0.079(4) 0.003(3) -0.025(3) -0.011(3)
C113 0.067(3) 0.030(2) 0.079(4) -0.004(2) -0.015(3) -0.009(2)
C114 0.059(3) 0.027(2) 0.056(3) 0.000(2) -0.004(2) -0.002(2)
C115 0.064(3) 0.029(2) 0.065(3) -0.004(2) -0.021(3) -0.009(2)
C116 0.062(3) 0.033(3) 0.074(3) -0.001(2) -0.016(3) -0.004(2)
N121 0.216(10) 0.026(3) 0.150(7) 0.015(4) 0.117(7) 0.022(4)
C122 0.277(15) 0.046(4) 0.082(5) 0.023(4) 0.052(7) 0.073(7)
C123 0.201(10) 0.045(4) 0.070(4) 0.011(3) 0.018(5) 0.050(5)
C124 0.107(5) 0.029(3) 0.078(4) 0.006(3) 0.031(4) 0.010(3)
C125 0.099(5) 0.032(3) 0.178(9) -0.020(4) 0.016(6) -0.010(3)
C126 0.139(8) 0.030(4) 0.251(15) -0.027(6) 0.083(9) -0.013(5)
C131 0.059(3) 0.030(2) 0.064(3) 0.008(2) -0.008(3) -0.003(2)
N132 0.058(2) 0.031(2) 0.059(2) 0.0087(18) -0.012(2) 0.0008(17)
C133 0.057(3) 0.030(2) 0.055(3) -0.001(2) 0.001(2) -0.0039(19)
N134 0.068(3) 0.0254(19) 0.064(3) -0.0009(18) -0.001(2) -0.0022(18)
C135 0.080(4) 0.026(2) 0.066(3) 0.007(2) 0.011(3) 0.002(2)
N136 0.074(3) 0.029(2) 0.072(3) 0.011(2) -0.004(2) 0.008(2)
N201 0.057(3) 0.037(2) 0.081(3) -0.010(2) -0.016(2) -0.004(2)
C202 0.057(3) 0.040(3) 0.057(3) 0.000(2) -0.016(2) -0.009(2)
C203 0.065(3) 0.033(2) 0.053(3) -0.002(2) -0.013(3) -0.001(2)
C204 0.050(3) 0.041(3) 0.064(3) -0.015(2) -0.009(2) -0.002(2)
C205 0.082(4) 0.065(4) 0.117(6) -0.052(4) 0.020(4) -0.020(4)
C206 0.079(4) 0.061(4) 0.131(7) -0.051(5) 0.017(5) -0.015(3)
N211 0.069(3) 0.039(2) 0.050(2) -0.0016(18) -0.015(2) -0.002(2)
C212 0.101(5) 0.047(3) 0.072(4) -0.007(3) 0.008(4) -0.030(3)
C213 0.097(5) 0.060(4) 0.069(4) -0.009(3) 0.020(3) -0.028(3)
C214 0.061(3) 0.034(2) 0.046(2) 0.0036(19) -0.011(2) -0.007(2)
C215 0.056(3) 0.035(2) 0.060(3) 0.001(2) -0.005(2) -0.001(2)
C216 0.052(3) 0.038(2) 0.056(3) -0.002(2) -0.012(2) 0.001(2)
N221 0.161(7) 0.042(3) 0.166(7) -0.006(4) 0.111(6) -0.007(4)
C222 0.225(14) 0.130(10) 0.151(10) -0.066(9) 0.110(10) -0.036(11)
C223 0.131(7) 0.127(8) 0.108(6) -0.051(6) 0.060(6) -0.042(7)
C224 0.084(4) 0.053(3) 0.071(4) -0.003(3) 0.014(3) 0.003(3)
C225 0.089(5) 0.070(5) 0.124(6) -0.014(4) 0.044(5) -0.008(4)
C226 0.112(7) 0.064(5) 0.158(9) -0.020(5) 0.055(6) -0.009(4)
C231 0.049(3) 0.046(3) 0.051(3) -0.010(2) -0.011(2) -0.004(2)
N232 0.056(2) 0.035(2) 0.051(2) -0.0037(17) -0.0101(18) -0.0044(17)
C233 0.055(3) 0.038(2) 0.047(3) 0.000(2) -0.008(2) 0.000(2)
N234 0.064(3) 0.044(2) 0.056(2) -0.003(2) -0.004(2) -0.008(2)
C235 0.071(3) 0.047(3) 0.057(3) -0.002(2) 0.001(3) 0.003(3)
N236 0.058(2) 0.047(3) 0.061(3) -0.009(2) -0.007(2) 0.002(2)
N301 0.075(3) 0.028(2) 0.063(3) -0.0056(19) -0.029(2) 0.0063(19)
C302 0.102(5) 0.028(3) 0.097(5) -0.013(3) -0.052(4) 0.011(3)
C303 0.093(4) 0.026(2) 0.090(4) -0.014(3) -0.044(4) 0.006(3)
C304 0.059(3) 0.025(2) 0.055(3) -0.0078(19) -0.020(2) 0.0011(19)
C305 0.071(3) 0.026(2) 0.061(3) -0.005(2) -0.021(3) -0.002(2)
C306 0.081(3) 0.024(2) 0.060(3) -0.005(2) -0.028(3) 0.004(2)
N311 0.092(3) 0.025(2) 0.079(3) 0.005(2) 0.022(3) 0.002(2)
C312 0.079(4) 0.026(3) 0.094(4) 0.005(3) 0.002(3) 0.000(2)
C313 0.072(3) 0.026(2) 0.094(4) 0.009(3) 0.002(3) 0.001(2)
C314 0.068(3) 0.024(2) 0.064(3) -0.002(2) 0.006(3) -0.003(2)
C315 0.102(4) 0.032(3) 0.063(3) -0.003(2) 0.000(3) -0.013(3)
C316 0.103(5) 0.042(3) 0.074(4) -0.014(3) 0.015(4) -0.024(3)
N321 0.051(2) 0.0284(19) 0.055(2) -0.0039(17) -0.0147(18) 0.0041(16)
C322 0.060(3) 0.023(2) 0.065(3) -0.0013(19) -0.022(2) 0.0016(19)
C323 0.059(3) 0.031(2) 0.062(3) 0.000(2) -0.018(2) 0.001(2)
C324 0.050(2) 0.029(2) 0.048(2) 0.0000(19) -0.011(2) 0.0038(18)
C325 0.069(3) 0.025(2) 0.062(3) 0.003(2) -0.016(3) 0.003(2)
C326 0.066(3) 0.028(2) 0.064(3) 0.008(2) -0.021(3) 0.002(2)
C331 0.055(3) 0.024(2) 0.045(2) -0.0031(18) -0.010(2) -0.0013(18)
N332 0.053(2) 0.0274(18) 0.050(2) -0.0037(16) -0.0062(18) -0.0001(16)
C333 0.054(3) 0.028(2) 0.049(3) 0.0013(18) -0.001(2) -0.0033(18)
N334 0.061(2) 0.0251(18) 0.054(2) 0.0027(16) -0.0082(19) -0.0021(17)
C335 0.058(3) 0.023(2) 0.049(3) -0.0014(18) -0.006(2) -0.0003(18)
N336 0.051(2) 0.0231(17) 0.050(2) 0.0029(15) -0.0090(17) 0.0008(15)
N401 0.052(2) 0.035(2) 0.064(3) 0.0059(19) -0.015(2) 0.0036(18)
C402 0.071(4) 0.051(3) 0.080(4) 0.025(3) -0.003(3) 0.012(3)
C403 0.066(3) 0.056(4) 0.075(4) 0.024(3) 0.001(3) 0.009(3)
C404 0.055(3) 0.031(2) 0.053(3) 0.0010(19) -0.019(2) 0.0000(19)
C405 0.060(3) 0.032(2) 0.047(3) 0.0065(19) -0.009(2) 0.005(2)
C406 0.066(3) 0.033(2) 0.056(3) 0.000(2) -0.006(2) 0.003(2)
N411 0.090(4) 0.040(3) 0.075(3) 0.000(2) 0.022(3) -0.001(2)
C412 0.149(9) 0.114(8) 0.219(13) 0.097(9) 0.123(9) 0.073(7)
C413 0.138(8) 0.105(7) 0.238(13) 0.109(9) 0.112(9) 0.065(7)
C414 0.072(3) 0.041(3) 0.065(3) 0.008(2) 0.008(3) 0.003(2)
C415 0.127(7) 0.119(8) 0.128(7) 0.078(7) 0.068(6) 0.061(6)
C416 0.148(8) 0.113(8) 0.119(7) 0.070(6) 0.060(6) 0.051(7)
N421 0.065(3) 0.043(2) 0.058(2) 0.013(2) -0.015(2) 0.001(2)
C422 0.060(3) 0.044(3) 0.049(3) 0.008(2) -0.012(2) -0.008(2)
C423 0.049(2) 0.040(3) 0.048(2) 0.007(2) -0.012(2) -0.0032(19)
C424 0.054(2) 0.040(3) 0.053(3) 0.010(2) -0.011(2) 0.000(2)
C425 0.081(4) 0.059(4) 0.094(5) 0.037(4) 0.023(4) 0.027(3)
C426 0.083(4) 0.064(4) 0.107(5) 0.043(4) 0.027(4) 0.028(3)
C431 0.048(2) 0.035(2) 0.049(2) 0.0017(19) -0.010(2) -0.0029(18)
N432 0.054(2) 0.044(2) 0.049(2) 0.0068(19) -0.0071(18) 0.0017(19)
C433 0.053(3) 0.043(3) 0.054(3) 0.007(2) -0.006(2) -0.001(2)
N434 0.060(2) 0.038(2) 0.060(3) 0.0052(19) 0.000(2) 0.0007(18)
C435 0.054(3) 0.039(3) 0.047(3) 0.006(2) -0.005(2) 0.002(2)
N436 0.050(2) 0.039(2) 0.047(2) 0.0061(17) -0.0095(17) 0.0029(17)
Zn0A 0.085(2) 0.028(3) 0.0491(18) 0.0051(15) -0.0172(17) -0.0118(17)
Zn1A 0.0676(17) 0.0381(16) 0.0627(17) 0.0050(11) -0.0238(10) -0.0148(15)
Zn2A 0.132(3) 0.0279(10) 0.135(4) 0.0061(13) 0.074(3) 0.0028(13)
Zn3A 0.0626(17) 0.0328(11) 0.0526(13) -0.0082(8) -0.0204(13) 0.0066(7)
Zn4A 0.187(8) 0.0256(15) 0.175(7) 0.006(3) 0.117(6) 0.000(3)
C1H 0.081(11) 0.148(19) 0.23(2) 0.061(18) 0.070(14) 0.029(12)
C2H 0.113(15) 0.126(17) 0.25(3) 0.085(18) 0.095(17) 0.067(14)
C3H 0.133(16) 0.130(17) 0.23(2) 0.099(17) 0.085(16) 0.065(13)
C4H 0.098(13) 0.134(18) 0.24(3) 0.088(18) 0.023(16) 0.039(13)
C5H 0.113(14) 0.107(14) 0.166(18) 0.049(14) 0.042(13) 0.001(12)
C6H 0.096(11) 0.075(9) 0.132(13) 0.030(9) 0.039(10) 0.019(8)
C7H 0.064(7) 0.093(10) 0.082(9) 0.025(7) -0.003(6) 0.006(7)
O8H 0.077(5) 0.073(6) 0.086(6) 0.007(5) 0.018(5) 0.018(4)
C9H 0.077(8) 0.071(8) 0.109(11) 0.011(8) 0.021(8) 0.021(7)
C10H 0.091(11) 0.109(14) 0.129(14) -0.001(11) 0.013(10) 0.005(10)
C11H 0.070(9) 0.129(16) 0.139(15) 0.003(13) 0.029(9) 0.001(10)
C12H 0.082(11) 0.128(17) 0.23(2) 0.012(17) 0.070(14) 0.037(11)
O13H 0.075(8) 0.149(15) 0.34(3) 0.040(17) 0.073(13) 0.048(9)
O14H 0.093(8) 0.108(9) 0.103(8) 0.018(7) -0.029(6) -0.022(7)
C15H 0.084(9) 0.086(11) 0.126(13) -0.030(10) -0.004(9) 0.025(9)
C1G 0.078(8) 0.099(10) 0.078(7) -0.019(7) 0.031(6) -0.012(7)
C2G 0.097(11) 0.165(18) 0.133(13) -0.070(13) 0.040(10) -0.066(12)
C3G 0.141(14) 0.140(15) 0.160(16) -0.092(13) 0.086(13) -0.084(13)
C4G 0.21(2) 0.17(2) 0.21(2) -0.081(19) 0.145(19) -0.037(18)
C5G 0.19(2) 0.136(17) 0.182(18) -0.081(15) 0.128(17) -0.052(15)
C6G 0.148(15) 0.115(14) 0.133(13) -0.066(12) 0.083(12) -0.016(12)
C7G 0.30(3) 0.151(17) 0.187(18) -0.123(14) 0.195(19) -0.150(18)
O8G 0.51(3) 0.116(12) 0.222(17) -0.075(13) 0.27(2) -0.074(18)
C9G 0.52(4) 0.146(19) 0.26(2) -0.131(18) 0.31(3) -0.15(2)
C10G 0.52(4) 0.131(19) 0.24(2) -0.090(18) 0.28(3) -0.12(3)
C11G 0.37(3) 0.15(2) 0.20(2) -0.106(17) 0.19(2) -0.14(2)
C12G 0.20(2) 0.115(14) 0.117(12) -0.042(12) 0.098(14) -0.013(15)
O13G 0.096(7) 0.079(6) 0.105(7) 0.015(5) 0.022(5) 0.011(5)
O14G 0.20(2) 0.49(5) 0.27(3) -0.27(3) 0.17(2) -0.20(3)
C15G 0.72(7) 0.12(2) 0.40(5) -0.10(3) 0.48(5) -0.10(4)
C1K 0.100(18) 0.15(3) 0.107(19) -0.018(19) 0.024(16) 0.024(18)
C2K 0.12(2) 0.14(3) 0.12(2) -0.03(2) 0.054(18) -0.04(2)
C3K 0.087(18) 0.19(3) 0.14(2) 0.06(3) 0.006(18) 0.01(2)
C4K 0.084(17) 0.17(3) 0.15(2) 0.02(3) 0.045(18) 0.03(2)
C5K 0.10(2) 0.21(4) 0.15(3) 0.01(3) 0.06(2) 0.04(2)
C6K 0.16(3) 0.21(4) 0.14(3) 0.05(3) 0.02(3) 0.02(3)
C7K 0.16(3) 0.17(3) 0.15(3) 0.07(3) 0.04(2) 0.03(3)
O8K 0.132(17) 0.15(2) 0.100(15) 0.040(14) -0.002(12) 0.024(15)
C9K 0.12(2) 0.17(3) 0.12(2) 0.05(2) 0.03(2) -0.04(2)
C10K 0.13(2) 0.11(2) 0.11(2) 0.006(19) 0.021(19) -0.02(2)
C11K 0.11(2) 0.15(3) 0.14(2) 0.00(2) 0.03(2) -0.01(2)
C12K 0.11(2) 0.12(2) 0.14(2) 0.00(2) 0.054(19) -0.007(18)
O13K 0.23(3) 0.12(2) 0.111(16) 0.021(15) 0.046(18) -0.01(2)
O14K 0.31(7) 0.112(18) 0.28(7) 0.08(3) 0.20(5) 0.08(3)
C15K 0.15(4) 0.11(3) 0.22(5) 0.02(3) 0.01(4) -0.05(3)
C1J 0.22(2) 0.21(3) 0.26(3) -0.11(2) 0.16(2) -0.05(2)
C2J 0.26(3) 0.15(2) 0.26(3) -0.06(2) 0.15(2) -0.07(2)
C3J 0.26(3) 0.094(13) 0.22(2) -0.037(15) 0.15(2) -0.032(16)
C4J 0.20(2) 0.105(14) 0.181(19) -0.049(14) 0.104(17) -0.043(15)
C5J 0.21(3) 0.17(2) 0.171(19) -0.084(17) 0.055(19) -0.02(2)
C6J 0.23(3) 0.15(2) 0.19(2) -0.088(18) -0.01(2) 0.03(2)
C7J 0.23(2) 0.150(18) 0.106(13) -0.038(13) 0.025(15) 0.080(17)
O8J 0.191(14) 0.103(9) 0.123(9) -0.024(7) 0.027(9) 0.033(9)
C9J 0.192(18) 0.078(10) 0.112(11) 0.015(9) 0.066(12) 0.023(11)
C10J 0.178(17) 0.081(10) 0.126(12) -0.016(9) 0.060(12) 0.025(11)
C11J 0.20(2) 0.081(12) 0.20(2) -0.028(14) 0.082(18) -0.014(13)
C12J 0.23(3) 0.14(2) 0.22(2) -0.090(18) 0.13(2) -0.039(18)
O13J 0.21(2) 0.31(3) 0.49(5) -0.23(3) 0.21(3) -0.07(2)
O14J 0.26(2) 0.136(13) 0.129(12) -0.026(10) 0.047(13) 0.048(14)
C15J 0.20(2) 0.111(16) 0.20(2) 0.027(16) 0.12(2) 0.009(17)
C1I 0.40(5) 0.19(4) 0.18(4) -0.01(4) -0.01(4) -0.01(4)
C2I 0.38(5) 0.16(3) 0.19(4) 0.09(3) -0.09(4) 0.03(4)
C3I 0.37(5) 0.10(2) 0.21(4) 0.04(2) -0.01(4) -0.01(3)
C4I 0.39(6) 0.20(4) 0.18(4) -0.01(3) -0.07(4) -0.01(4)
C5I 0.44(5) 0.12(3) 0.11(2) -0.07(2) -0.08(3) 0.00(3)
C6I 0.42(5) 0.13(3) 0.092(19) 0.00(2) -0.04(3) 0.08(3)
C7I 0.41(4) 0.18(3) 0.080(19) 0.02(2) -0.08(3) 0.06(3)
O8I 0.41(4) 0.16(2) 0.103(15) -0.065(16) -0.05(2) 0.01(3)
C9I 0.42(5) 0.23(4) 0.20(4) -0.08(3) -0.08(4) -0.01(4)
C10I 0.34(5) 0.23(4) 0.25(4) -0.02(4) 0.03(4) 0.01(4)
C11I 0.28(4) 0.061(14) 0.25(3) -0.012(17) 0.16(4) -0.02(2)
C12I 0.34(4) 0.10(2) 0.13(2) -0.022(17) 0.14(3) -0.01(3)
O13I 0.52(7) 0.20(4) 0.17(3) 0.02(3) -0.19(4) -0.15(5)
O14I 0.28(4) 0.13(2) 0.138(19) 0.024(16) -0.02(2) -0.02(2)
C15I 0.40(9) 0.20(6) 0.48(9) -0.01(7) -0.13(8) 0.15(6)
C1M 0.15(4) 0.22(4) 0.29(4) -0.01(4) 0.02(4) 0.05(3)
C2M 0.18(4) 0.14(3) 0.24(4) -0.01(3) 0.04(3) 0.10(3)
C3M 0.15(3) 0.12(3) 0.17(3) 0.01(3) 0.02(3) 0.10(3)
C4M 0.18(3) 0.18(4) 0.24(4) -0.06(3) 0.06(3) 0.11(3)
C5M 0.18(4) 0.24(5) 0.23(4) -0.07(4) 0.02(4) 0.08(4)
C6M 0.13(3) 0.23(5) 0.20(4) -0.02(4) 0.04(3) 0.03(3)
C7M 0.08(2) 0.17(3) 0.16(3) 0.03(3) 0.02(2) 0.07(2)
O8M 0.14(2) 0.17(3) 0.20(3) 0.07(2) 0.04(2) 0.08(2)
C9M 0.09(2) 0.15(3) 0.20(3) 0.04(3) 0.05(2) 0.00(2)
C10M 0.056(15) 0.17(4) 0.17(3) 0.02(3) -0.049(19) 0.016(19)
C11M 0.08(2) 0.26(5) 0.21(4) 0.00(4) -0.03(3) 0.01(3)
C12M 0.09(3) 0.25(5) 0.24(4) 0.00(4) -0.02(3) 0.02(3)
O13M 0.09(2) 0.30(7) 0.45(8) 0.12(6) 0.06(4) -0.01(3)
O14M 0.11(2) 0.22(4) 0.16(3) -0.01(3) 0.02(2) 0.06(3)
C15M 0.13(4) 0.15(5) 0.19(5) -0.04(4) 0.04(3) -0.05(4)
C1L 0.17(3) 0.084(17) 0.063(12) 0.004(12) 0.012(15) -0.074(18)
C2L 0.19(3) 0.10(2) 0.095(19) 0.008(19) 0.02(2) -0.06(2)
C3L 0.18(3) 0.078(16) 0.12(3) -0.012(19) 0.06(2) -0.05(3)
C4L 0.16(3) 0.085(19) 0.093(19) 0.031(16) 0.007(19) -0.013(19)
C5L 0.18(3) 0.046(13) 0.14(3) 0.017(15) -0.03(2) 0.013(17)
C6L 0.087(16) 0.054(13) 0.18(3) -0.022(16) 0.004(18) -0.010(12)
C7L 0.070(13) 0.059(13) 0.13(2) -0.029(13) -0.003(13) -0.011(11)
O8L 0.105(14) 0.085(13) 0.100(13) -0.001(11) 0.009(11) -0.008(11)
C9L 0.081(13) 0.067(12) 0.048(9) 0.011(9) 0.006(9) -0.010(10)
C10L 0.064(11) 0.14(2) 0.056(10) -0.042(12) 0.026(9) -0.043(13)
C11L 0.083(14) 0.060(12) 0.091(15) -0.020(11) -0.026(11) -0.004(11)
C12L 0.109(18) 0.062(13) 0.077(13) -0.007(12) -0.017(13) -0.005(13)
O13L 0.135(19) 0.105(17) 0.110(17) -0.016(13) 0.050(15) -0.046(15)
O14L 0.128(16) 0.063(10) 0.077(10) -0.005(8) -0.006(10) 0.001(10)
C15L 0.096(16) 0.077(15) 0.057(10) 0.019(11) -0.027(10) -0.024(13)

loop_
_atom_type_symbol
_atom_type_description
_atom_type_scat_dispersion_real
_atom_type_scat_dispersion_imag
_atom_type_scat_source
C C 0.0181 0.0091 'International Tables Vol C Tables 4.2.6.8 and 6.1.1.4'
H H 0.0000 0.0000 'International Tables Vol C Tables 4.2.6.8 and 6.1.1.4'
Cl Cl 0.3639 0.7018 'International Tables Vol C Tables 4.2.6.8 and 6.1.1.4'
N N 0.0311 0.0180 'International Tables Vol C Tables 4.2.6.8 and 6.1.1.4'
O O 0.0492 0.0322 'International Tables Vol C Tables 4.2.6.8 and 6.1.1.4'
Zn Zn -1.5491 0.6778 'International Tables Vol C Tables 4.2.6.8 and 6.1.1.4'

loop_
_exptl_crystal_face_index_h
_exptl_crystal_face_index_k
_exptl_crystal_face_index_l
_exptl_crystal_face_perp_dist
-3 -8 -9 0.1007
-4 9 4 0.1393
4 -9 -4 0.1018
0 7 14 0.1356
0 -7 -14 0.0873
-8 8 8 0.1326
0 0 -20 0.0288
0 0 20 0.0560
17 0 -16 0.0234
-17 0 16 0.0464
21 0 -10 0.0407
-21 0 10 0.0449
18 0 8 0.0657
7 7 -13 0.1036
-12 6 12 0.1095
0 0 20 0.0552
-10 0 20 0.0379
22 0 0 0.0522
-17 0 -9 0.0456

loop_
_geom_angle_atom_site_label_1
_geom_angle_atom_site_label_2
_geom_angle_atom_site_label_3
_geom_angle
_geom_angle_site_symmetry_1
_geom_angle_site_symmetry_3
_geom_angle_publ_flag
Cl11 Zn11 Cl12 128.6(9) . . ?
N101 Zn11 Cl11 100.5(10) . . ?
N101 Zn11 Cl12 108.0(6) . . ?
N421 Zn11 Cl11 109.4(6) . . ?
N421 Zn11 Cl12 109.4(6) . . ?
N421 Zn11 N101 95.3(6) . . ?
Cl22 Zn21 Cl21 118.2(10) . . ?
Cl22 Zn21 N111 108.8(9) . 3_545 ?
Cl22 Zn21 N201 117.3(14) . . ?
N111 Zn21 Cl21 103.2(10) 3_545 . ?
N201 Zn21 Cl21 103.9(10) . . ?
N201 Zn21 N111 103.7(7) . 3_545 ?
Cl32 Zn31 Cl31 123.7(2) . . ?
N121 Zn31 Cl31 99.1(3) . . ?
N121 Zn31 Cl32 113.7(4) . . ?
N221 Zn31 Cl31 102.4(3) . . ?
N221 Zn31 Cl32 111.6(3) . . ?
N221 Zn31 N121 104.1(3) . . ?
Cl41 Zn41 Cl42 125.7(10) . . ?
N211 Zn41 Cl41 102.7(9) . . ?
N211 Zn41 Cl42 109.1(8) . . ?
N301 Zn41 Cl41 108.6(8) . . ?
N301 Zn41 Cl42 106.7(7) . . ?
N301 Zn41 N211 101.5(5) . . ?
Cl51 Zn51 Cl52 124.2(3) . . ?
N311 Zn51 Cl51 104.7(3) 1_556 . ?
N311 Zn51 Cl52 108.8(3) 1_556 . ?
N311 Zn51 N411 104.0(3) 1_556 . ?
N411 Zn51 Cl51 107.4(3) . . ?
N411 Zn51 Cl52 106.1(3) . . ?
Cl61 Zn61 Cl62 126.67(8) . . ?
N321 Zn61 Cl61 106.49(15) 3_556 . ?
N321 Zn61 Cl62 105.53(13) 3_556 . ?
N401 Zn61 Cl61 106.14(16) . . ?
N401 Zn61 Cl62 106.79(16) . . ?
N401 Zn61 N321 102.91(17) . 3_556 ?
C102 N101 Zn11 116.9(5) . . ?
C102 N101 Zn0A 121.3(5) . . ?
C106 N101 Zn11 124.6(5) . . ?
C106 N101 C102 118.5(6) . . ?
C106 N101 Zn0A 120.1(5) . . ?
N101 C102 C103 121.3(6) . . ?
C102 C103 C104 120.3(5) . . ?
C103 C104 C131 121.8(5) . . ?
C105 C104 C103 117.9(6) . . ?
C105 C104 C131 120.3(5) . . ?
C104 C105 C106 118.7(6) . . ?
N101 C106 C105 123.1(6) . . ?
Zn21 N111 Zn1A 8.3(10) 3_455 3_455 ?
C112 N111 Zn21 125.7(6) . 3_455 ?
C112 N111 C116 117.6(5) . . ?
C112 N111 Zn1A 122.2(4) . 3_455 ?
C116 N111 Zn21 116.7(6) . 3_455 ?
C116 N111 Zn1A 120.0(4) . 3_455 ?
N111 C112 C113 124.0(5) . . ?
C112 C113 C114 118.6(5) . . ?
C113 C114 C115 118.4(5) . . ?
C113 C114 C133 120.9(5) . . ?
C115 C114 C133 120.6(5) . . ?
C116 C115 C114 119.1(5) . . ?
N111 C116 C115 122.3(5) . . ?
C122 N121 Zn31 129.7(8) . . ?
C122 N121 C126 118.8(7) . . ?
C122 N121 Zn2A 102.3(7) . . ?
C126 N121 Zn31 111.4(8) . . ?
C126 N121 Zn2A 138.8(9) . . ?
N121 C122 C123 123.5(10) . . ?
C124 C123 C122 116.7(10) . . ?
C123 C124 C125 120.7(7) . . ?
C123 C124 C135 119.6(7) . . ?
C125 C124 C135 119.7(7) . . ?
C126 C125 C124 116.5(11) . . ?
N121 C126 C125 123.7(12) . . ?
N132 C131 C104 117.7(5) . . ?
N132 C131 N136 125.8(6) . . ?
N136 C131 C104 116.4(5) . . ?
C131 N132 C133 115.2(5) . . ?
N132 C133 C114 117.6(5) . . ?
N134 C133 C114 117.9(5) . . ?
N134 C133 N132 124.5(5) . . ?
C135 N134 C133 114.9(5) . . ?
N134 C135 C124 117.8(6) . . ?
N134 C135 N136 126.2(5) . . ?
N136 C135 C124 116.0(6) . . ?
C131 N136 C135 113.3(5) . . ?
C202 N201 Zn21 127.2(10) . . ?
C202 N201 Zn1A 119.3(5) . . ?
C206 N201 Zn21 114.0(10) . . ?
C206 N201 C202 118.3(5) . . ?
C206 N201 Zn1A 122.2(5) . . ?
N201 C202 C203 121.9(6) . . ?
C204 C203 C202 119.5(5) . . ?
C203 C204 C205 117.0(6) . . ?
C203 C204 C231 121.9(5) . . ?
C205 C204 C231 121.1(6) . . ?
C206 C205 C204 119.6(7) . . ?
N201 C206 C205 123.2(6) . . ?
C212 N211 Zn41 115.5(7) . . ?
C212 N211 C216 119.0(5) . . ?
C212 N211 Zn3A 120.3(4) . . ?
C216 N211 Zn41 124.2(7) . . ?
C216 N211 Zn3A 119.9(4) . . ?
N211 C212 C213 123.4(6) . . ?
C214 C213 C212 117.0(7) . . ?
C213 C214 C233 119.7(6) . . ?
C215 C214 C213 119.7(6) . . ?
C215 C214 C233 120.5(5) . . ?
C214 C215 C216 118.8(5) . . ?
N211 C216 C215 121.9(6) . . ?
C222 N221 Zn31 126.4(7) . . ?
C222 N221 Zn2A 102.7(7) . . ?
C226 N221 Zn31 117.3(7) . . ?
C226 N221 C222 116.1(8) . . ?
C226 N221 Zn2A 139.7(7) . . ?
N221 C222 C223 122.9(11) . . ?
C224 C223 C222 118.1(10) . . ?
C223 C224 C235 119.2(7) . . ?
C225 C224 C223 118.5(8) . . ?
C225 C224 C235 122.3(7) . . ?
C224 C225 C226 120.6(9) . . ?
N221 C226 C225 123.8(10) . . ?
N232 C231 C204 116.7(5) . . ?
N236 C231 C204 118.2(5) . . ?
N236 C231 N232 125.1(5) . . ?
C233 N232 C231 114.7(5) . . ?
N232 C233 C214 116.7(5) . . ?
N234 C233 C214 117.8(5) . . ?
N234 C233 N232 125.5(5) . . ?
C233 N234 C235 114.7(5) . . ?
N234 C235 C224 117.8(6) . . ?
N236 C235 C224 117.9(6) . . ?
N236 C235 N234 124.3(6) . . ?
C231 N236 C235 115.4(5) . . ?
C302 N301 Zn41 124.3(5) . . ?
C302 N301 Zn3A 122.8(4) . . ?
C306 N301 Zn41 119.1(5) . . ?
C306 N301 C302 116.6(5) . . ?
C306 N301 Zn3A 120.5(4) . . ?
N301 C302 C303 123.2(5) . . ?
C302 C303 C304 119.9(5) . . ?
C303 C304 C331 120.5(4) . . ?
C305 C304 C303 117.7(5) . . ?
C305 C304 C331 121.9(4) . . ?
C304 C305 C306 118.5(5) . . ?
N301 C306 C305 124.1(5) . . ?
Zn51 N311 Zn4A 12.5(7) 1_554 1_554 ?
C312 N311 Zn51 117.6(4) . 1_554 ?
C312 N311 C316 119.5(5) . . ?
C312 N311 Zn4A 129.9(8) . 1_554 ?
C316 N311 Zn51 122.9(4) . 1_554 ?
C316 N311 Zn4A 110.5(8) . 1_554 ?
N311 C312 C313 122.0(6) . . ?
C314 C313 C312 118.7(6) . . ?
C313 C314 C315 117.9(5) . . ?
C313 C314 C333 120.4(5) . . ?
C315 C314 C333 121.7(5) . . ?
C316 C315 C314 120.2(6) . . ?
N311 C316 C315 121.7(6) . . ?
C322 N321 Zn61 120.4(3) . 3_444 ?
C322 N321 C326 117.9(4) . . ?
C326 N321 Zn61 121.6(3) . 3_444 ?
N321 C322 C323 123.2(5) . . ?
C324 C323 C322 118.9(5) . . ?
C323 C324 C325 118.3(5) . . ?
C323 C324 C335 121.5(4) . . ?
C325 C324 C335 120.2(4) . . ?
C326 C325 C324 119.5(5) . . ?
N321 C326 C325 122.2(5) . . ?
N332 C331 C304 117.4(4) . . ?
N336 C331 C304 118.1(4) . . ?
N336 C331 N332 124.4(4) . . ?
C333 N332 C331 115.9(4) . . ?
N332 C333 C314 118.4(5) . . ?
N332 C333 N334 124.6(4) . . ?
N334 C333 C314 117.0(5) . . ?
C335 N334 C333 114.7(5) . . ?
N334 C335 C324 116.3(4) . . ?
N334 C335 N336 126.3(5) . . ?
N336 C335 C324 117.4(4) . . ?
C335 N336 C331 114.1(4) . . ?
C402 N401 Zn61 120.8(4) . . ?
C402 N401 C406 117.8(5) . . ?
C406 N401 Zn61 121.1(4) . . ?
N401 C402 C403 123.5(6) . . ?
C402 C403 C404 118.4(6) . . ?
C403 C404 C431 120.4(6) . . ?
C405 C404 C403 118.2(5) . . ?
C405 C404 C431 121.4(5) . . ?
C404 C405 C406 119.5(5) . . ?
N401 C406 C405 122.5(6) . . ?
C412 N411 Zn51 119.3(6) . . ?
C412 N411 Zn4A 128.9(8) . . ?
C416 N411 Zn51 125.3(5) . . ?
C416 N411 C412 115.4(7) . . ?
C416 N411 Zn4A 115.2(8) . . ?
N411 C412 C413 123.4(9) . . ?
C414 C413 C412 120.5(9) . . ?
C413 C414 C433 122.1(6) . . ?
C415 C414 C413 114.9(7) . . ?
C415 C414 C433 122.6(6) . . ?
C414 C415 C416 120.1(8) . . ?
N411 C416 C415 125.0(8) . . ?
C422 N421 Zn11 125.6(7) . . ?
C422 N421 C426 118.1(5) . . ?
C422 N421 Zn0A 119.0(6) . . ?
C426 N421 Zn11 116.0(6) . . ?
C426 N421 Zn0A 121.6(5) . . ?
N421 C422 C423 123.1(6) . . ?
C424 C423 C422 119.0(5) . . ?
C423 C424 C425 118.0(5) . . ?
C423 C424 C435 121.3(5) . . ?
C425 C424 C435 120.6(5) . . ?
C424 C425 C426 120.1(7) . . ?
N421 C426 C425 121.5(6) . . ?
N432 C431 C404 117.2(4) . . ?
N432 C431 N436 125.5(5) . . ?
N436 C431 C404 117.3(5) . . ?
C433 N432 C431 114.8(5) . . ?
N432 C433 C414 117.7(5) . . ?
N432 C433 N434 125.1(5) . . ?
N434 C433 C414 117.3(5) . . ?
C433 N434 C435 114.5(5) . . ?
N434 C435 C424 117.1(5) . . ?
N436 C435 C424 117.2(5) . . ?
N436 C435 N434 125.7(5) . . ?
C435 N436 C431 114.2(5) . . ?
Cl14 Zn0A Cl13 119.3(8) . . ?
N101 Zn0A Cl13 114.9(7) . . ?
N101 Zn0A Cl14 105.0(6) . . ?
N101 Zn0A N421 103.5(5) . . ?
N421 Zn0A Cl13 105.8(7) . . ?
N421 Zn0A Cl14 107.0(6) . . ?
Cl23 Zn1A Cl24 128.0(6) . . ?
N111 Zn1A Cl23 106.6(5) 3_545 . ?
N111 Zn1A Cl24 105.2(4) 3_545 . ?
N201 Zn1A Cl23 107.3(5) . . ?
N201 Zn1A Cl24 105.5(5) . . ?
N201 Zn1A N111 101.1(3) . 3_545 ?
Cl33 Zn2A Cl34 124.9(4) . . ?
N121 Zn2A Cl33 115.6(4) . . ?
N121 Zn2A Cl34 96.8(5) . . ?
N221 Zn2A Cl33 119.3(4) . . ?
N221 Zn2A Cl34 95.2(4) . . ?
N221 Zn2A N121 100.0(3) . . ?
Cl44 Zn3A Cl43 124.0(3) . . ?
N211 Zn3A Cl43 106.4(3) . . ?
N211 Zn3A Cl44 109.9(3) . . ?
N211 Zn3A N301 98.9(2) . . ?
N301 Zn3A Cl43 108.7(3) . . ?
N301 Zn3A Cl44 106.1(3) . . ?
Cl53 Zn4A Cl54 126.9(6) . . ?
N311 Zn4A Cl53 110.8(6) 1_556 . ?
N311 Zn4A Cl54 100.6(6) 1_556 . ?
N411 Zn4A Cl53 109.6(6) . . ?
N411 Zn4A Cl54 101.8(6) . . ?
N411 Zn4A N311 104.8(4) . 1_556 ?
C12H C1H C2H 113(2) . . ?
C12H C1H O13H 113.1(18) . . ?
O13H C1H C2H 109.5(19) . . ?
C3H C2H C1H 113.8(18) . . ?
C2H C3H C4H 119(2) . . ?
C3H C4H C5H 117(2) . . ?
C6H C5H C4H 116.3(16) . . ?
C5H C6H C7H 108.7(15) . . ?
O8H C7H C6H 111.6(12) . . ?
O14H C7H C6H 122.2(14) . . ?
O14H C7H O8H 125.6(15) . . ?
C7H O8H C9H 116.9(11) . . ?
O8H C9H C10H 109.9(13) . . ?
O8H C9H C15H 110.5(13) . . ?
C15H C9H C10H 110.8(14) . . ?
C11H C10H C9H 113.0(15) . . ?
C12H C11H C10H 130(2) . . ?
C11H C12H C1H 133(3) . . ?
C12G C1G C2G 112.4(17) . . ?
O13G C1G C2G 103.8(12) . . ?
O13G C1G C12G 112.9(13) . . ?
C1G C2G C3G 111.0(14) . . ?
C4G C3G C2G 109(2) . . ?
C3G C4G C5G 103(3) . . ?
C6G C5G C4G 114.7(18) . . ?
C5G C6G C7G 120(3) . . ?
O8G C7G C6G 113(4) . . ?
O14G C7G C6G 128(4) . . ?
O14G C7G O8G 119(3) . . ?
C7G O8G C9G 110(4) . . ?
O8G C9G C10G 97(3) . . ?
C15G C9G O8G 113(4) . . ?
C15G C9G C10G 120(3) . . ?
C11G C10G C9G 118(3) . . ?
C10G C11G C12G 142(5) . . ?
C11G C12G C1G 135(3) . . ?
C12K C1K C2K 117(2) . . ?
C12K C1K O13K 108(2) . . ?
O13K C1K C2K 114(2) . . ?
C3K C2K C1K 117(2) . . ?
C4K C3K C2K 121(3) . . ?
C3K C4K C5K 112(3) . . ?
C6K C5K C4K 112(2) . . ?
C5K C6K C7K 110(3) . . ?
O8K C7K C6K 116(3) . . ?
O14K C7K C6K 117(3) . . ?
O14K C7K O8K 126(3) . . ?
C7K O8K C9K 128(3) . . ?
O8K C9K C10K 111(2) . . ?
O8K C9K C15K 114(3) . . ?
C15K C9K C10K 113(3) . . ?
C9K C10K C11K 112(2) . . ?
C12K C11K C10K 126(3) . . ?
C11K C12K C1K 134(3) . . ?
C12J C1J C2J 114(2) . . ?
O13J C1J C2J 118(2) . . ?
O13J C1J C12J 110(2) . . ?
C3J C2J C1J 119(2) . . ?
C2J C3J C4J 119(2) . . ?
C3J C4J C5J 117(2) . . ?
C4J C5J C6J 116(2) . . ?
C5J C6J C7J 114(2) . . ?
O8J C7J C6J 113.5(16) . . ?
O14J C7J C6J 120.5(17) . . ?
O14J C7J O8J 126(2) . . ?
C7J O8J C9J 118.3(15) . . ?
O8J C9J C10J 109.2(14) . . ?
O8J C9J C15J 108.7(17) . . ?
C15J C9J C10J 108.4(15) . . ?
C11J C10J C9J 114.6(15) . . ?
C12J C11J C10J 129(2) . . ?
C11J C12J C1J 129(3) . . ?
C12I C1I C2I 125(3) . . ?
O13I C1I C2I 116(3) . . ?
O13I C1I C12I 112(3) . . ?
C3I C2I C1I 120(3) . . ?
C4I C3I C2I 115(3) . . ?
C3I C4I C5I 115(3) . . ?
C6I C5I C4I 109(3) . . ?
C5I C6I C7I 113(2) . . ?
O8I C7I C6I 119(3) . . ?
O14I C7I C6I 127(3) . . ?
O14I C7I O8I 114(3) . . ?
C7I O8I C9I 115(3) . . ?
O8I C9I C10I 116(3) . . ?
O8I C9I C15I 116(3) . . ?
C15I C9I C10I 114(3) . . ?
C9I C10I C11I 114(3) . . ?
C12I C11I C10I 110(3) . . ?
C11I C12I C1I 123(3) . . ?
C12M C1M C2M 109(3) . . ?
O13M C1M C2M 111(3) . . ?
O13M C1M C12M 116(3) . . ?
C3M C2M C1M 115(3) . . ?
C2M C3M C4M 111(3) . . ?
C3M C4M C5M 104(3) . . ?
C6M C5M C4M 106(3) . . ?
C5M C6M C7M 109(3) . . ?
O8M C7M C6M 119(3) . . ?
O14M C7M C6M 118(3) . . ?
O14M C7M O8M 122(3) . . ?
C7M O8M C9M 119(3) . . ?
O8M C9M C10M 112(3) . . ?
O8M C9M C15M 112(3) . . ?
C15M C9M C10M 117(3) . . ?
C11M C10M C9M 110(3) . . ?
C12M C11M C10M 135(3) . . ?
C11M C12M C1M 123(3) . . ?
C12L C1L C2L 111(2) . . ?
O13L C1L C2L 110(2) . . ?
O13L C1L C12L 112(2) . . ?
C3L C2L C1L 115(2) . . ?
C4L C3L C2L 124(3) . . ?
C3L C4L C5L 117(3) . . ?
C6L C5L C4L 115(2) . . ?
C5L C6L C7L 110(2) . . ?
O8L C7L C6L 108.5(18) . . ?
O14L C7L C6L 123(2) . . ?
O14L C7L O8L 128.1(19) . . ?
C7L O8L C9L 118.7(18) . . ?
O8L C9L C10L 111.4(18) . . ?
O8L C9L C15L 109.0(18) . . ?
C15L C9L C10L 114.3(17) . . ?
C11L C10L C9L 106.5(18) . . ?
C12L C11L C10L 130(2) . . ?
C11L C12L C1L 132(2) . . ?

loop_
_geom_bond_atom_site_label_1
_geom_bond_atom_site_label_2
_geom_bond_distance
_geom_bond_site_symmetry_2
_geom_bond_publ_flag
Cl11 Zn11 2.18(2) . ?
Zn11 Cl12 2.228(17) . ?
Zn11 N101 2.169(14) . ?
Zn11 N421 2.073(11) . ?
Cl13 Zn0A 2.24(2) . ?
Cl14 Zn0A 2.225(17) . ?
Zn21 Cl21 2.47(4) . ?
Zn21 Cl22 2.01(3) . ?
Zn21 N111 2.033(13) 3_545 ?
Zn21 N201 2.016(15) . ?
Cl23 Zn1A 2.117(14) . ?
Cl24 Zn1A 2.285(12) . ?
Cl31 Zn31 2.209(5) . ?
Zn31 Cl32 2.206(5) . ?
Zn31 N121 2.088(7) . ?
Zn31 N221 2.054(7) . ?
Cl33 Zn2A 2.215(10) . ?
Cl34 Zn2A 2.216(10) . ?
Zn41 Cl41 2.18(3) . ?
Zn41 Cl42 2.31(3) . ?
Zn41 N211 2.074(11) . ?
Zn41 N301 1.993(11) . ?
Cl43 Zn3A 2.227(7) . ?
Cl44 Zn3A 2.179(10) . ?
Cl51 Zn51 2.200(6) . ?
Zn51 Cl52 2.222(5) . ?
Zn51 N311 2.069(6) 1_556 ?
Zn51 N411 2.074(7) . ?
Cl53 Zn4A 2.191(17) . ?
Cl54 Zn4A 2.233(15) . ?
Cl61 Zn61 2.210(2) . ?
Zn61 Cl62 2.2217(18) . ?
Zn61 N321 2.063(4) 3_556 ?
Zn61 N401 2.054(5) . ?
N101 C102 1.349(7) . ?
N101 C106 1.325(9) . ?
N101 Zn0A 1.977(12) . ?
C102 C103 1.374(8) . ?
C103 C104 1.386(8) . ?
C104 C105 1.377(8) . ?
C104 C131 1.494(8) . ?
C105 C106 1.387(9) . ?
N111 C112 1.329(8) . ?
N111 C116 1.352(7) . ?
N111 Zn1A 2.070(8) 3_455 ?
C112 C113 1.370(8) . ?
C113 C114 1.386(7) . ?
C114 C115 1.390(7) . ?
C114 C133 1.468(7) . ?
C115 C116 1.378(7) . ?
N121 C122 1.308(17) . ?
N121 C126 1.311(18) . ?
N121 Zn2A 2.135(7) . ?
C122 C123 1.423(11) . ?
C123 C124 1.354(11) . ?
C124 C125 1.413(12) . ?
C124 C135 1.504(8) . ?
C125 C126 1.391(11) . ?
C131 N132 1.329(7) . ?
C131 N136 1.336(7) . ?
N132 C133 1.336(7) . ?
C133 N134 1.334(7) . ?
N134 C135 1.325(8) . ?
C135 N136 1.343(8) . ?
N201 C202 1.331(8) . ?
N201 C206 1.326(10) . ?
N201 Zn1A 2.053(8) . ?
C202 C203 1.399(8) . ?
C203 C204 1.365(9) . ?
C204 C205 1.408(8) . ?
C204 C231 1.478(8) . ?
C205 C206 1.352(11) . ?
N211 C212 1.305(9) . ?
N211 C216 1.341(8) . ?
N211 Zn3A 2.060(6) . ?
C212 C213 1.403(10) . ?
C213 C214 1.381(8) . ?
C214 C215 1.375(9) . ?
C214 C233 1.499(7) . ?
C215 C216 1.381(8) . ?
N221 C222 1.337(17) . ?
N221 C226 1.334(13) . ?
N221 Zn2A 2.127(8) . ?
C222 C223 1.400(15) . ?
C223 C224 1.381(11) . ?
C224 C225 1.336(11) . ?
C224 C235 1.470(10) . ?
C225 C226 1.358(13) . ?
C231 N232 1.335(7) . ?
C231 N236 1.316(8) . ?
N232 C233 1.332(7) . ?
C233 N234 1.322(8) . ?
N234 C235 1.345(8) . ?
C235 N236 1.340(8) . ?
N301 C302 1.349(7) . ?
N301 C306 1.317(6) . ?
N301 Zn3A 2.086(5) . ?
C302 C303 1.352(8) . ?
C303 C304 1.386(7) . ?
C304 C305 1.375(7) . ?
C304 C331 1.478(6) . ?
C305 C306 1.387(7) . ?
N311 C312 1.320(9) . ?
N311 C316 1.329(9) . ?
N311 Zn4A 2.071(9) 1_554 ?
C312 C313 1.395(8) . ?
C313 C314 1.378(8) . ?
C314 C315 1.382(8) . ?
C314 C333 1.471(7) . ?
C315 C316 1.364(9) . ?
N321 C322 1.329(6) . ?
N321 C326 1.346(7) . ?
C322 C323 1.384(7) . ?
C323 C324 1.377(7) . ?
C324 C325 1.388(6) . ?
C324 C335 1.497(6) . ?
C325 C326 1.378(7) . ?
C331 N332 1.341(6) . ?
C331 N336 1.340(6) . ?
N332 C333 1.321(6) . ?
C333 N334 1.336(7) . ?
N334 C335 1.326(6) . ?
C335 N336 1.330(6) . ?
N401 C402 1.300(9) . ?
N401 C406 1.342(7) . ?
C402 C403 1.377(9) . ?
C403 C404 1.385(8) . ?
C404 C405 1.363(9) . ?
C404 C431 1.493(7) . ?
C405 C406 1.363(8) . ?
N411 C412 1.293(11) . ?
N411 C416 1.286(11) . ?
N411 Zn4A 2.048(10) . ?
C412 C413 1.364(13) . ?
C413 C414 1.359(11) . ?
C414 C415 1.340(10) . ?
C414 C433 1.464(9) . ?
C415 C416 1.353(13) . ?
N421 C422 1.322(8) . ?
N421 C426 1.342(9) . ?
N421 Zn0A 2.016(11) . ?
C422 C423 1.379(7) . ?
C423 C424 1.370(8) . ?
C424 C425 1.375(9) . ?
C424 C435 1.491(7) . ?
C425 C426 1.378(9) . ?
C431 N432 1.331(7) . ?
C431 N436 1.342(6) . ?
N432 C433 1.329(7) . ?
C433 N434 1.339(7) . ?
N434 C435 1.339(8) . ?
C435 N436 1.323(7) . ?
C1H C2H 1.51(3) . ?
C1H C12H 1.43(2) . ?
C1H O13H 1.44(2) . ?
C2H C3H 1.46(2) . ?
C3H C4H 1.47(3) . ?
C4H C5H 1.51(2) . ?
C5H C6H 1.49(2) . ?
C6H C7H 1.56(2) . ?
C7H O8H 1.300(15) . ?
C7H O14H 1.152(16) . ?
O8H C9H 1.425(16) . ?
C9H C10H 1.54(2) . ?
C9H C15H 1.459(18) . ?
C10H C11H 1.51(2) . ?
C11H C12H 1.28(2) . ?
C1G C2G 1.50(2) . ?
C1G C12G 1.48(3) . ?
C1G O13G 1.407(17) . ?
C2G C3G 1.60(3) . ?
C3G C4G 1.58(4) . ?
C4G C5G 1.63(3) . ?
C5G C6G 1.47(3) . ?
C6G C7G 1.50(3) . ?
C7G O8G 1.28(5) . ?
C7G O14G 1.13(5) . ?
O8G C9G 1.55(4) . ?
C9G C10G 1.61(4) . ?
C9G C15G 1.24(4) . ?
C10G C11G 1.30(4) . ?
C11G C12G 1.33(3) . ?
C1K C2K 1.51(3) . ?
C1K C12K 1.42(2) . ?
C1K O13K 1.43(2) . ?
C2K C3K 1.46(3) . ?
C3K C4K 1.44(3) . ?
C4K C5K 1.51(3) . ?
C5K C6K 1.49(3) . ?
C6K C7K 1.58(3) . ?
C7K O8K 1.29(2) . ?
C7K O14K 1.17(2) . ?
O8K C9K 1.41(2) . ?
C9K C10K 1.53(2) . ?
C9K C15K 1.45(3) . ?
C10K C11K 1.55(3) . ?
C11K C12K 1.28(3) . ?
C1J C2J 1.47(3) . ?
C1J C12J 1.45(2) . ?
C1J O13J 1.41(2) . ?
C2J C3J 1.44(3) . ?
C3J C4J 1.45(2) . ?
C4J C5J 1.47(3) . ?
C5J C6J 1.48(2) . ?
C6J C7J 1.57(2) . ?
C7J O8J 1.304(19) . ?
C7J O14J 1.178(19) . ?
O8J C9J 1.414(17) . ?
C9J C10J 1.54(2) . ?
C9J C15J 1.47(2) . ?
C10J C11J 1.53(2) . ?
C11J C12J 1.27(2) . ?
C1I C2I 1.48(3) . ?
C1I C12I 1.42(3) . ?
C1I O13I 1.41(3) . ?
C2I C3I 1.45(3) . ?
C3I C4I 1.45(3) . ?
C4I C5I 1.51(3) . ?
C5I C6I 1.49(3) . ?
C6I C7I 1.56(3) . ?
C7I O8I 1.30(2) . ?
C7I O14I 1.17(2) . ?
O8I C9I 1.40(2) . ?
C9I C10I 1.52(3) . ?
C9I C15I 1.46(3) . ?
C10I C11I 1.56(3) . ?
C11I C12I 1.30(3) . ?
C1M C2M 1.51(3) . ?
C1M C12M 1.44(3) . ?
C1M O13M 1.41(3) . ?
C2M C3M 1.45(3) . ?
C3M C4M 1.47(3) . ?
C4M C5M 1.53(3) . ?
C5M C6M 1.49(3) . ?
C6M C7M 1.58(3) . ?
C7M O8M 1.31(2) . ?
C7M O14M 1.18(2) . ?
O8M C9M 1.41(2) . ?
C9M C10M 1.53(3) . ?
C9M C15M 1.45(3) . ?
C10M C11M 1.52(3) . ?
C11M C12M 1.27(3) . ?
C1L C2L 1.53(3) . ?
C1L C12L 1.45(2) . ?
C1L O13L 1.42(3) . ?
C2L C3L 1.46(3) . ?
C3L C4L 1.46(3) . ?
C4L C5L 1.50(3) . ?
C5L C6L 1.49(3) . ?
C6L C7L 1.56(2) . ?
C7L O8L 1.32(2) . ?
C7L O14L 1.18(2) . ?
O8L C9L 1.41(2) . ?
C9L C10L 1.53(2) . ?
C9L C15L 1.46(2) . ?
C10L C11L 1.53(2) . ?
C11L C12L 1.27(2) . ?

loop_
_exptl_oxdiff_crystal_face_indexfrac_h
_exptl_oxdiff_crystal_face_indexfrac_k
_exptl_oxdiff_crystal_face_indexfrac_l
_exptl_oxdiff_crystal_face_x
_exptl_oxdiff_crystal_face_y
_exptl_oxdiff_crystal_face_z
-3.4345 -8.1327 -8.6514 0.4118 0.8637 -0.2907
-4.2752 9.0607 4.0839 -0.3081 -0.6445 0.6998
4.1644 -9.0619 -4.1609 0.3102 0.6489 -0.6947
-0.3142 6.7834 13.7206 -0.6716 -0.7081 0.2182
0.4237 -6.8198 -13.6588 0.6704 0.7069 -0.2256
-7.7478 8.3012 7.5388 -0.4975 -0.5233 0.6918
0.0038 -0.0857 -19.8155 0.8843 0.2632 0.3857
0.2010 -0.0042 19.7747 -0.8793 -0.2617 -0.3980
17.2783 0.0430 -15.8326 0.9125 -0.3228 -0.2511
-16.8633 -0.2963 16.1855 -0.9212 0.3259 0.2126
21.1429 0.3097 -10.0480 0.6987 -0.5362 -0.4736
-21.1336 -0.3238 10.0697 -0.6994 0.5368 0.4719
17.7857 -0.1121 8.2442 -0.1536 -0.6375 -0.7550
6.9950 6.8842 -13.2918 0.6196 -0.5883 0.5196
-11.8341 6.3904 12.2301 -0.7398 -0.3079 0.5982
-0.0214 0.0781 19.8192 -0.8846 -0.2621 -0.3858
-9.7166 0.1737 19.7391 -0.9979 0.0256 -0.0591
21.6379 -0.1611 -0.1588 0.2676 -0.6418 -0.7187
-16.8415 0.1794 -9.4921 0.2200 0.6196 0.7534
